data_4312611
loop_
_publ_author_name
'Cristina Ca\~nada-Vilalta'
'Ted A. O'Brien'
'Maren Pink'
'Ernest R. Davidson'
'George Christou'

_publ_section_title
;
 Methanolysis and Phenolysis Routes to Fe6, Fe8, and Fe10 Complexes and
 Their Magnetic Properties: A New Type of Fe8 Ferric Wheel
;
_journal_name_full 'Inorganic Chemistry'
_journal_page_first 7819
_journal_page_last 7829
_journal_paper_doi 10.1021/ic034706g
_journal_volume 42
_journal_year 2003
_chemical_formula_moiety 'C50 H53 Fe6 N4 O23, Cl O4, C6 H6 O, 2 (C2 H3 N)'
_chemical_formula_sum 'C60 H65 Cl Fe6 N6 O28'
_chemical_formula_weight 1688.73
_chemical_name_systematic
;
  ?
;
_space_group_IT_number 14
_symmetry_cell_setting monoclinic
_symmetry_space_group_name_Hall '-P 2yn'
_symmetry_space_group_name_H-M 'P 1 21/n 1'
_atom_sites_solution_hydrogens geom
_atom_sites_solution_primary direct
_atom_sites_solution_secondary difmap
_audit_creation_method SHELXL-97
_cell_angle_alpha 90.00
_cell_angle_beta 105.1710(10)
_cell_angle_gamma 90.00
_cell_formula_units_Z 4
_cell_length_a 21.1897(9)
_cell_length_b 14.9275(6)
_cell_length_c 23.1963(10)
_cell_measurement_reflns_used 8274
_cell_measurement_temperature 120(2)
_cell_measurement_theta_max 30.02
_cell_measurement_theta_min 2.28
_cell_volume 7081.5(5)
_computing_cell_refinement 'SAINT (Bruker, current version)'
_computing_data_collection 'SMART (Bruker, current version)'
_computing_data_reduction 'SAINT (Bruker, current version)'
_computing_molecular_graphics 'SHELXTL (Bruker), XTEL (Local Library)'
_computing_publication_material 'SHELXTL (Bruker)'
_computing_structure_refinement 'SHELXL-97 (Sheldrick, 1997)'
_computing_structure_solution 'SIR-92 (Altomare et al., 1992)'
_diffrn_ambient_temperature 120(2)
_diffrn_detector 'CCD area detector'
_diffrn_detector_area_resol_mean 44.52
_diffrn_detector_type 'Bruker SMART 6000'
_diffrn_measured_fraction_theta_full 0.998
_diffrn_measured_fraction_theta_max 0.998
_diffrn_measurement_details '0.30 degree frames measured for 60 seconds each'
_diffrn_measurement_device 'three-circle goniometer with fixed chi'
_diffrn_measurement_device_type 'Bruker Platform goniometer'
_diffrn_measurement_method \w-scans
_diffrn_radiation_monochromator graphite
_diffrn_radiation_source 'fine-focus sealed tube'
_diffrn_radiation_type MoK\a
_diffrn_radiation_wavelength 0.71073
_diffrn_reflns_av_R_equivalents 0.0522
_diffrn_reflns_av_sigmaI/netI 0.0352
_diffrn_reflns_limit_h_max 29
_diffrn_reflns_limit_h_min -29
_diffrn_reflns_limit_k_max 20
_diffrn_reflns_limit_k_min -21
_diffrn_reflns_limit_l_max 32
_diffrn_reflns_limit_l_min -32
_diffrn_reflns_number 121903
_diffrn_reflns_theta_full 30.04
_diffrn_reflns_theta_max 30.04
_diffrn_reflns_theta_min 2.04
_diffrn_standards_decay_% 0.0
_diffrn_standards_interval_time 2283
_diffrn_standards_number 772
_exptl_absorpt_coefficient_mu 1.320
_exptl_absorpt_correction_T_max 0.8793
_exptl_absorpt_correction_T_min 0.7970
_exptl_absorpt_correction_type multi-scan
_exptl_absorpt_process_details 'SADABS, R. Blessing (1995)'
_exptl_crystal_colour red
_exptl_crystal_density_diffrn 1.584
_exptl_crystal_density_method 'not measured'
_exptl_crystal_description plate
_exptl_crystal_F_000 3456
_exptl_crystal_size_max 0.18
_exptl_crystal_size_mid 0.18
_exptl_crystal_size_min 0.10
_refine_diff_density_max 1.491
_refine_diff_density_min -1.162
_refine_diff_density_rms 0.098
_refine_ls_extinction_method none
_refine_ls_goodness_of_fit_ref 1.018
_refine_ls_hydrogen_treatment riding
_refine_ls_matrix_type full
_refine_ls_number_parameters 961
_refine_ls_number_reflns 20687
_refine_ls_number_restraints 128
_refine_ls_restrained_S_all 1.016
_refine_ls_R_factor_all 0.0707
_refine_ls_R_factor_gt 0.0459
_refine_ls_shift/su_max 0.001
_refine_ls_shift/su_mean 0.000
_refine_ls_structure_factor_coef Fsqd
_refine_ls_weighting_details 'calc w=1/[\s^2^(Fo^2^)+(0.0740P)^2^+8.6934P] where P=(Fo^2^+2Fc^2^)/3'
_refine_ls_weighting_scheme calc
_refine_ls_wR_factor_gt 0.1243
_refine_ls_wR_factor_ref 0.1406
_reflns_number_gt 15164
_reflns_number_total 20687
_reflns_threshold_expression >2sigma(I)
_cod_data_source_file ic034706gsi20030918_111705_1.cif
_cod_data_source_block 02030
_cod_depositor_comments
;
The following automatic conversions were performed:

'_exptl_absorpt_correction_type' tag value 'multi-scans' was replaced
with 'multi-scan' value.

Automatic conversion script
Id: cif_fix_values 1646 2011-03-28 12:23:43Z adriana 
;
_cod_database_code 4312611

loop_
_symmetry_equiv_pos_as_xyz
'x, y, z'
'-x+1/2, y+1/2, -z+1/2'
'-x, -y, -z'
'x-1/2, -y-1/2, z-1/2'

loop_
_atom_site_label
_atom_site_type_symbol
_atom_site_fract_x
_atom_site_fract_y
_atom_site_fract_z
_atom_site_U_iso_or_equiv
_atom_site_adp_type
_atom_site_occupancy
_atom_site_symmetry_multiplicity
_atom_site_calc_flag
_atom_site_refinement_flags
_atom_site_disorder_assembly
_atom_site_disorder_group
Fe1 Fe 0.106460(18) -0.00805(3) 0.803262(17) 0.02171(8) Uani 1 1 d . . .
Fe2 Fe 0.101953(18) 0.10945(3) 0.682253(17) 0.02276(8) Uani 1 1 d . . .
Fe3 Fe 0.047911(17) -0.10267(3) 0.689221(17) 0.02118(8) Uani 1 1 d . . .
Fe4 Fe 0.083478(17) -0.26562(3) 0.770883(17) 0.02165(8) Uani 1 1 d . . .
Fe5 Fe -0.004737(18) -0.36302(3) 0.850354(18) 0.02429(9) Uani 1 1 d . . .
Fe6 Fe 0.004625(18) -0.14217(3) 0.823395(18) 0.02390(9) Uani 1 1 d . . .
O1 O 0.06965(8) 0.01755(12) 0.71875(8) 0.0220(4) Uani 1 1 d . . .
O2 O 0.07355(8) -0.13274(12) 0.77723(8) 0.0211(3) Uani 1 1 d . . .
O3 O 0.00922(9) -0.26758(13) 0.80557(9) 0.0238(4) Uani 1 1 d . . .
O4 O 0.11706(11) 0.11906(14) 0.82981(9) 0.0296(4) Uani 1 1 d . . .
O5 O 0.09555(10) 0.20292(14) 0.74714(9) 0.0285(4) Uani 1 1 d . . .
O6 O 0.10396(10) 0.04306(14) 0.60566(9) 0.0294(4) Uani 1 1 d . . .
O7 O 0.03444(10) -0.07072(14) 0.60355(9) 0.0289(4) Uani 1 1 d . . .
O8 O 0.19531(9) 0.08560(14) 0.71887(10) 0.0308(4) Uani 1 1 d . . .
O9 O 0.19812(9) -0.01357(14) 0.79238(9) 0.0279(4) Uani 1 1 d . . .
O10 O 0.15080(10) -0.05274(14) 0.88616(9) 0.0276(4) Uani 1 1 d . . .
O11 O 0.07678(10) -0.15043(14) 0.90226(9) 0.0288(4) Uani 1 1 d . . .
O12 O 0.14073(9) -0.13224(13) 0.68328(9) 0.0265(4) Uani 1 1 d . . .
O13 O 0.16457(9) -0.25442(13) 0.74164(9) 0.0272(4) Uani 1 1 d . . .
O14 O -0.04887(9) -0.07837(14) 0.67508(9) 0.0283(4) Uani 1 1 d . . .
O15 O -0.07711(9) -0.12314(15) 0.75687(10) 0.0317(4) Uani 1 1 d . . .
O16 O 0.07470(10) -0.39564(13) 0.74798(10) 0.0280(4) Uani 1 1 d . . .
O17 O -0.00291(11) -0.45624(14) 0.78468(10) 0.0326(4) Uani 1 1 d . . .
O18 O 0.14744(9) -0.29770(14) 0.84916(9) 0.0275(4) Uani 1 1 d . . .
O19 O 0.08794(10) -0.38571(14) 0.89310(9) 0.0292(4) Uani 1 1 d . . .
O20 O -0.02421(10) -0.28900(14) 0.91817(9) 0.0290(4) Uani 1 1 d . . .
O21 O -0.05561(10) -0.15549(14) 0.87611(10) 0.0327(5) Uani 1 1 d . . .
O22 O 0.01990(10) -0.00973(13) 0.82616(9) 0.0277(4) Uani 1 1 d . . .
O23 O 0.02997(9) -0.23458(13) 0.68683(9) 0.0254(4) Uani 1 1 d . . .
N1 N 0.01173(11) 0.16950(16) 0.63396(11) 0.0260(5) Uani 1 1 d . . .
N2 N 0.13102(11) 0.22732(16) 0.64205(10) 0.0264(5) Uani 1 1 d . . .
N3 N -0.03176(12) -0.47690(16) 0.89512(11) 0.0281(5) Uani 1 1 d . . .
N4 N -0.10906(12) -0.36877(17) 0.81949(12) 0.0309(5) Uani 1 1 d . . .
C1 C 0.10277(13) 0.19299(19) 0.80227(13) 0.0278(5) Uani 1 1 d . . .
C2 C 0.09474(18) 0.2726(2) 0.83923(16) 0.0389(7) Uani 1 1 d . . .
H2A H 0.0629 0.2585 0.8619 0.058 Uiso 1 1 calc R . .
H2B H 0.0792 0.3238 0.8130 0.058 Uiso 1 1 calc R . .
H2C H 0.1369 0.2873 0.8670 0.058 Uiso 1 1 calc R . .
C3 C 0.07418(14) -0.0265(2) 0.58212(13) 0.0285(6) Uani 1 1 d . . .
C4 C 0.08527(19) -0.0586(3) 0.52409(15) 0.0424(8) Uani 1 1 d . . .
H4A H 0.0579 -0.1112 0.5101 0.064 Uiso 1 1 calc R . .
H4B H 0.1314 -0.0746 0.5301 0.064 Uiso 1 1 calc R . .
H4C H 0.0738 -0.0108 0.4942 0.064 Uiso 1 1 calc R . .
C5 C 0.22346(13) 0.0268(2) 0.75624(14) 0.0294(6) Uani 1 1 d . . .
C6 C 0.29308(15) 0.0068(3) 0.7583(2) 0.0546(11) Uani 1 1 d . . .
H6A H 0.3071 -0.0472 0.7822 0.082 Uiso 1 1 calc R . .
H6B H 0.3207 0.0575 0.7764 0.082 Uiso 1 1 calc R . .
H6C H 0.2971 -0.0028 0.7176 0.082 Uiso 1 1 calc R . .
C7 C 0.13013(14) -0.1087(2) 0.91797(13) 0.0282(5) Uani 1 1 d . . .
C8 C 0.17332(19) -0.1256(3) 0.98000(15) 0.0461(9) Uani 1 1 d . . .
H8A H 0.1635 -0.1848 0.9937 0.069 Uiso 1 1 calc R . .
H8B H 0.1652 -0.0796 1.0073 0.069 Uiso 1 1 calc R . .
H8C H 0.2193 -0.1235 0.9792 0.069 Uiso 1 1 calc R . .
C9 C 0.17639(13) -0.1984(2) 0.70485(13) 0.0274(5) Uani 1 1 d . . .
C10 C 0.23767(17) -0.2136(3) 0.68440(18) 0.0451(9) Uani 1 1 d . . .
H10A H 0.2411 -0.1673 0.6554 0.068 Uiso 1 1 calc R . .
H10B H 0.2357 -0.2727 0.6657 0.068 Uiso 1 1 calc R . .
H10C H 0.2760 -0.2106 0.7189 0.068 Uiso 1 1 calc R . .
C11 C -0.08954(13) -0.0906(2) 0.70533(15) 0.0306(6) Uani 1 1 d . . .
C12 C -0.15907(16) -0.0628(3) 0.67752(19) 0.0559(11) Uani 1 1 d . . .
H12A H -0.1727 -0.0192 0.7035 0.084 Uiso 1 1 calc R . .
H12B H -0.1876 -0.1155 0.6725 0.084 Uiso 1 1 calc R . .
H12C H -0.1622 -0.0356 0.6384 0.084 Uiso 1 1 calc R . .
C13 C 0.03415(14) -0.45674(19) 0.75029(13) 0.0279(5) Uani 1 1 d . . .
C14 C 0.03105(18) -0.5355(2) 0.70931(15) 0.0381(7) Uani 1 1 d . . .
H14A H -0.0064 -0.5732 0.7105 0.057 Uiso 1 1 calc R . .
H14B H 0.0714 -0.5705 0.7223 0.057 Uiso 1 1 calc R . .
H14C H 0.0262 -0.5141 0.6684 0.057 Uiso 1 1 calc R . .
C15 C 0.14163(13) -0.3518(2) 0.88884(13) 0.0284(6) Uani 1 1 d . . .
C16 C 0.20221(16) -0.3801(3) 0.93447(18) 0.0510(10) Uani 1 1 d . . .
H16A H 0.2331 -0.3300 0.9432 0.076 Uiso 1 1 calc R . .
H16B H 0.2223 -0.4307 0.9190 0.076 Uiso 1 1 calc R . .
H16C H 0.1909 -0.3983 0.9711 0.076 Uiso 1 1 calc R . .
C17 C -0.05229(14) -0.2141(2) 0.91616(14) 0.0314(6) Uani 1 1 d . . .
C18 C -0.0865(2) -0.1932(3) 0.96357(19) 0.0508(10) Uani 1 1 d . . .
H18A H -0.1040 -0.1321 0.9579 0.076 Uiso 1 1 calc R . .
H18B H -0.0555 -0.1981 1.0030 0.076 Uiso 1 1 calc R . .
H18C H -0.1225 -0.2357 0.9608 0.076 Uiso 1 1 calc R . .
C19 C -0.01844(15) 0.0592(2) 0.83555(16) 0.0353(7) Uani 1 1 d . . .
C20 C -0.0282(3) 0.0718(3) 0.8917(2) 0.0659(13) Uani 1 1 d . . .
H20A H -0.0095 0.0325 0.9239 0.079 Uiso 1 1 calc R . .
C21 C -0.0679(3) 0.1467(5) 0.8992(4) 0.099(2) Uani 1 1 d . . .
H21A H -0.0763 0.1574 0.9369 0.119 Uiso 1 1 calc R . .
C22 C -0.0942(3) 0.2044(4) 0.8508(4) 0.096(2) Uani 1 1 d . . .
H22A H -0.1206 0.2536 0.8560 0.115 Uiso 1 1 calc R . .
C23 C -0.0822(2) 0.1905(3) 0.7971(3) 0.0773(18) Uani 1 1 d . . .
H23A H -0.0995 0.2307 0.7651 0.093 Uiso 1 1 calc R . .
C24 C -0.04501(18) 0.1181(2) 0.7884(2) 0.0493(9) Uani 1 1 d . . .
H24A H -0.0375 0.1082 0.7503 0.059 Uiso 1 1 calc R . .
C25 C 0.00668(17) -0.2951(2) 0.64216(14) 0.0344(6) Uani 1 1 d . . .
C26 C -0.0551(2) -0.3319(3) 0.63659(18) 0.0517(10) Uani 1 1 d . . .
H26A H -0.0813 -0.3136 0.6620 0.062 Uiso 1 1 calc R . .
C27 C -0.0774(3) -0.3972(3) 0.5919(2) 0.081(2) Uani 1 1 d . . .
H27A H -0.1193 -0.4234 0.5867 0.098 Uiso 1 1 calc R . .
C28 C -0.0373(4) -0.4236(3) 0.5549(2) 0.092(2) Uani 1 1 d . . .
H28A H -0.0522 -0.4682 0.5253 0.111 Uiso 1 1 calc R . .
C29 C 0.0218(4) -0.3858(3) 0.5614(2) 0.0789(18) Uani 1 1 d . . .
H29A H 0.0483 -0.4043 0.5363 0.095 Uiso 1 1 calc R . .
C30 C 0.0449(2) -0.3199(3) 0.60444(16) 0.0531(10) Uani 1 1 d . . .
H30A H 0.0862 -0.2924 0.6079 0.064 Uiso 1 1 calc R . .
C31 C -0.04662(13) 0.1326(2) 0.63081(13) 0.0292(6) Uani 1 1 d . . .
H31A H -0.0484 0.0733 0.6451 0.035 Uiso 1 1 calc R . .
C32 C -0.10453(15) 0.1784(2) 0.60733(15) 0.0367(7) Uani 1 1 d . . .
H32A H -0.1455 0.1510 0.6053 0.044 Uiso 1 1 calc R . .
C33 C -0.10136(17) 0.2641(3) 0.58701(18) 0.0462(9) Uani 1 1 d . . .
H33A H -0.1403 0.2977 0.5719 0.055 Uiso 1 1 calc R . .
C34 C -0.04098(17) 0.3015(2) 0.58874(17) 0.0417(8) Uani 1 1 d . . .
H34A H -0.0382 0.3602 0.5739 0.050 Uiso 1 1 calc R . .
C35 C 0.01524(14) 0.25209(19) 0.61235(13) 0.0282(5) Uani 1 1 d . . .
C36 C 0.08262(14) 0.28408(19) 0.61544(12) 0.0270(5) Uani 1 1 d . . .
C37 C 0.09587(17) 0.3658(2) 0.59278(15) 0.0362(7) Uani 1 1 d . . .
H37A H 0.0613 0.4053 0.5746 0.043 Uiso 1 1 calc R . .
C38 C 0.16033(18) 0.3890(2) 0.59705(16) 0.0405(7) Uani 1 1 d . . .
H38A H 0.1703 0.4444 0.5814 0.049 Uiso 1 1 calc R . .
C39 C 0.20980(16) 0.3307(2) 0.62420(14) 0.0348(6) Uani 1 1 d . . .
H39A H 0.2542 0.3455 0.6276 0.042 Uiso 1 1 calc R . .
C40 C 0.19343(14) 0.2502(2) 0.64647(13) 0.0302(6) Uani 1 1 d . . .
H40A H 0.2273 0.2101 0.6654 0.036 Uiso 1 1 calc R . .
C41 C 0.01111(15) -0.5352(2) 0.92818(13) 0.0307(6) Uani 1 1 d . . .
H41A H 0.0562 -0.5294 0.9297 0.037 Uiso 1 1 calc R . .
C42 C -0.00833(18) -0.6029(2) 0.95985(15) 0.0368(7) Uani 1 1 d . . .
H42A H 0.0228 -0.6440 0.9824 0.044 Uiso 1 1 calc R . .
C43 C -0.07336(19) -0.6105(2) 0.95855(16) 0.0417(8) Uani 1 1 d . . .
H43A H -0.0874 -0.6559 0.9811 0.050 Uiso 1 1 calc R . .
C44 C -0.11818(17) -0.5518(2) 0.92419(15) 0.0371(7) Uani 1 1 d . . .
H44A H -0.1633 -0.5566 0.9225 0.045 Uiso 1 1 calc R . .
C45 C -0.09607(14) -0.48554(19) 0.89210(13) 0.0288(6) Uani 1 1 d . . .
C46 C -0.13926(14) -0.4237(2) 0.85020(14) 0.0309(6) Uani 1 1 d . . .
C47 C -0.20620(16) -0.4217(3) 0.84059(18) 0.0431(8) Uani 1 1 d . . .
H47A H -0.2269 -0.4583 0.8637 0.052 Uiso 1 1 calc R . .
C48 C -0.24278(18) -0.3662(3) 0.7972(2) 0.0600(12) Uani 1 1 d . . .
H48A H -0.2890 -0.3640 0.7903 0.072 Uiso 1 1 calc R . .
C49 C -0.21188(18) -0.3133(3) 0.7636(2) 0.0590(12) Uani 1 1 d . . .
H49A H -0.2364 -0.2769 0.7321 0.071 Uiso 1 1 calc R . .
C50 C -0.14432(16) -0.3151(3) 0.77739(17) 0.0431(8) Uani 1 1 d . . .
H50A H -0.1224 -0.2768 0.7562 0.052 Uiso 1 1 calc R . .
Cl1 Cl -0.27279(4) 0.11878(7) 0.50717(6) 0.0353(2) Uani 0.914(3) 1 d PD A 1
O24 O -0.25925(15) 0.1950(2) 0.54618(16) 0.0594(9) Uani 0.914(3) 1 d PD A 1
O25 O -0.2528(2) 0.1363(3) 0.45404(18) 0.0784(14) Uani 0.914(3) 1 d PD A 1
O26 O -0.34140(13) 0.1011(2) 0.49209(17) 0.0578(9) Uani 0.914(3) 1 d PD A 1
O27 O -0.2373(2) 0.0427(2) 0.53812(15) 0.0416(7) Uani 0.914(3) 1 d PD A 1
Cl1D Cl -0.2765(5) 0.1068(8) 0.4843(6) 0.0353(2) Uani 0.086(3) 1 d PD A 2
O24D O -0.3014(14) 0.0667(19) 0.4275(10) 0.0594(9) Uani 0.086(3) 1 d PD A 2
O25D O -0.2312(15) 0.177(2) 0.4835(16) 0.0784(14) Uani 0.086(3) 1 d PD A 2
O26D O -0.3294(11) 0.143(2) 0.5053(15) 0.0578(9) Uani 0.086(3) 1 d PD A 2
O27D O -0.245(2) 0.039(2) 0.5259(16) 0.0416(7) Uani 0.086(3) 1 d PD A 2
O28 O -0.1051(2) 0.4148(3) 0.7655(2) 0.0936(13) Uani 1 1 d U B 1
H28O H -0.0749 0.4474 0.7598 0.140 Uiso 1 1 calc R B 1
C51 C -0.1626(3) 0.4368(4) 0.7252(3) 0.0733(12) Uani 1 1 d U B 1
C52 C -0.1640(4) 0.5059(5) 0.6847(3) 0.115(3) Uani 1 1 d U B 1
H52 H -0.1256 0.5381 0.6839 0.139 Uiso 1 1 calc R B 1
C53 C -0.2268(5) 0.5266(8) 0.6437(4) 0.170(5) Uani 1 1 d U B 1
H53 H -0.2296 0.5734 0.6154 0.203 Uiso 1 1 calc R B 1
C54 C -0.2824(4) 0.4798(5) 0.6451(3) 0.110(2) Uani 1 1 d U B 1
H54 H -0.3234 0.4939 0.6183 0.132 Uiso 1 1 calc R B 1
C55 C -0.2773(4) 0.4153(7) 0.6841(4) 0.127(3) Uani 1 1 d U B 1
H55 H -0.3150 0.3809 0.6839 0.152 Uiso 1 1 calc R B 1
C56 C -0.2151(2) 0.3937(3) 0.7285(2) 0.099(2) Uani 1 1 d U B 1
H56 H -0.2135 0.3497 0.7585 0.119 Uiso 1 1 calc R B 1
N5A N -0.1634(2) 0.4351(3) 0.4948(2) 0.072(2) Uani 0.568(9) 1 d PRD C 1
C57A C -0.2159(2) 0.4083(3) 0.4828(2) 0.048(2) Uani 0.568(9) 1 d PRD C 1
C58A C -0.2808(2) 0.3672(3) 0.4625(2) 0.066(3) Uani 0.568(9) 1 d PRD C 1
H58A H -0.2980 0.3549 0.4970 0.099 Uiso 0.568(9) 1 calc PR C 1
H58B H -0.2774 0.3110 0.4417 0.099 Uiso 0.568(9) 1 calc PR C 1
H58C H -0.3104 0.4082 0.4352 0.099 Uiso 0.568(9) 1 calc PR C 1
N5B N -0.1619(6) 0.4018(9) 0.4619(7) 0.072(2) Uani 0.328(7) 1 d PD D 2
C57B C -0.2152(8) 0.3900(12) 0.4624(7) 0.048(2) Uani 0.328(7) 1 d PD D 2
C58B C -0.2799(7) 0.3857(14) 0.4749(11) 0.066(3) Uani 0.328(7) 1 d PD D 2
H58D H -0.2942 0.3232 0.4738 0.099 Uiso 0.328(7) 1 calc PR D 2
H58E H -0.3115 0.4202 0.4447 0.099 Uiso 0.328(7) 1 calc PR D 2
H58F H -0.2769 0.4109 0.5146 0.099 Uiso 0.328(7) 1 calc PR D 2
N5C N -0.201(2) 0.452(2) 0.5300(15) 0.072(2) Uani 0.104(6) 1 d PD E 3
C57C C -0.225(3) 0.421(4) 0.4851(18) 0.048(2) Uani 0.104(6) 1 d PD E 3
C58C C -0.249(2) 0.371(2) 0.4292(17) 0.066(3) Uani 0.104(6) 1 d PD E 3
H58G H -0.2936 0.3902 0.4093 0.099 Uiso 0.104(6) 1 calc PR E 3
H58H H -0.2491 0.3066 0.4380 0.099 Uiso 0.104(6) 1 calc PR E 3
H58I H -0.2203 0.3823 0.4031 0.099 Uiso 0.104(6) 1 calc PR E 3
N6A N -0.2118(6) -0.2323(10) 0.5742(7) 0.125(4) Uani 0.84(3) 1 d PDU F 1
C59A C -0.1737(8) -0.2077(9) 0.5522(6) 0.104(4) Uani 0.84(3) 1 d PDU F 1
C60A C -0.1196(7) -0.1772(9) 0.5271(5) 0.105(4) Uani 0.84(3) 1 d PDU F 1
H60A H -0.1174 -0.2162 0.4937 0.158 Uiso 0.84(3) 1 d PR F 1
H60B H -0.0780 -0.1797 0.5579 0.158 Uiso 0.84(3) 1 d PR F 1
H60C H -0.1281 -0.1155 0.5128 0.158 Uiso 0.84(3) 1 d PR F 1
N6B N -0.142(3) -0.149(3) 0.545(2) 0.105(4) Uani 0.16(3) 1 d PDU F 2
C59B C -0.175(4) -0.191(6) 0.566(4) 0.104(4) Uani 0.16(3) 1 d PDU F 2
C60B C -0.233(4) -0.234(8) 0.578(5) 0.125(4) Uani 0.16(3) 1 d PDU F 2
H60D H -0.2297 -0.2080 0.6179 0.187 Uiso 0.16(3) 1 d PR F 2
H60E H -0.2236 -0.2983 0.5826 0.187 Uiso 0.16(3) 1 d PR F 2
H60F H -0.2778 -0.2253 0.5532 0.187 Uiso 0.16(3) 1 d PR F 2

loop_
_atom_site_aniso_label
_atom_site_aniso_U_11
_atom_site_aniso_U_22
_atom_site_aniso_U_33
_atom_site_aniso_U_23
_atom_site_aniso_U_13
_atom_site_aniso_U_12
Fe1 0.01894(17) 0.02224(18) 0.02402(18) 0.00095(14) 0.00576(14) -0.00157(13)
Fe2 0.01776(17) 0.02369(18) 0.02649(18) 0.00454(14) 0.00521(14) -0.00071(13)
Fe3 0.01640(16) 0.02244(18) 0.02444(18) 0.00079(14) 0.00488(13) 0.00005(13)
Fe4 0.01684(16) 0.02110(18) 0.02812(19) 0.00150(14) 0.00785(14) 0.00044(13)
Fe5 0.01958(17) 0.02420(19) 0.0299(2) 0.00314(15) 0.00781(14) -0.00322(14)
Fe6 0.01932(17) 0.02352(18) 0.0318(2) 0.00278(15) 0.01198(15) 0.00110(14)
O1 0.0175(8) 0.0226(9) 0.0255(9) 0.0020(7) 0.0047(7) -0.0012(7)
O2 0.0165(8) 0.0220(9) 0.0262(9) 0.0013(7) 0.0083(7) -0.0001(6)
O3 0.0187(8) 0.0234(9) 0.0310(10) 0.0033(7) 0.0098(7) -0.0011(7)
O4 0.0346(11) 0.0256(10) 0.0270(10) -0.0013(8) 0.0054(8) -0.0037(8)
O5 0.0288(10) 0.0268(10) 0.0293(10) 0.0019(8) 0.0064(8) -0.0022(8)
O6 0.0293(10) 0.0301(10) 0.0306(10) 0.0043(8) 0.0112(8) 0.0030(8)
O7 0.0250(9) 0.0342(11) 0.0259(9) 0.0032(8) 0.0040(8) 0.0006(8)
O8 0.0185(9) 0.0339(11) 0.0390(11) 0.0115(9) 0.0054(8) -0.0011(8)
O9 0.0173(8) 0.0327(10) 0.0323(10) 0.0059(8) 0.0038(7) -0.0022(7)
O10 0.0262(9) 0.0306(10) 0.0252(9) 0.0033(8) 0.0054(8) -0.0024(8)
O11 0.0296(10) 0.0275(10) 0.0317(10) 0.0028(8) 0.0125(8) -0.0006(8)
O12 0.0206(9) 0.0296(10) 0.0310(10) 0.0036(8) 0.0100(7) 0.0026(7)
O13 0.0199(9) 0.0291(10) 0.0349(10) 0.0056(8) 0.0113(8) 0.0049(7)
O14 0.0183(9) 0.0297(10) 0.0355(11) 0.0044(8) 0.0045(8) 0.0011(7)
O15 0.0186(9) 0.0347(11) 0.0427(12) 0.0096(9) 0.0096(8) 0.0018(8)
O16 0.0263(9) 0.0222(9) 0.0377(11) 0.0007(8) 0.0124(8) 0.0016(7)
O17 0.0339(11) 0.0284(10) 0.0382(11) -0.0025(9) 0.0141(9) -0.0075(8)
O18 0.0183(8) 0.0316(10) 0.0323(10) 0.0061(8) 0.0060(7) -0.0001(7)
O19 0.0230(9) 0.0308(10) 0.0341(10) 0.0086(8) 0.0077(8) 0.0001(8)
O20 0.0288(10) 0.0290(10) 0.0325(10) 0.0049(8) 0.0139(8) 0.0002(8)
O21 0.0290(10) 0.0311(11) 0.0446(12) 0.0080(9) 0.0212(9) 0.0056(8)
O22 0.0257(9) 0.0238(9) 0.0377(11) 0.0014(8) 0.0153(8) 0.0033(7)
O23 0.0235(9) 0.0223(9) 0.0292(10) -0.0020(7) 0.0049(7) -0.0029(7)
N1 0.0235(11) 0.0260(11) 0.0275(11) 0.0008(9) 0.0049(9) 0.0019(9)
N2 0.0246(11) 0.0289(12) 0.0255(11) 0.0013(9) 0.0060(9) -0.0033(9)
N3 0.0283(12) 0.0255(11) 0.0313(12) 0.0005(9) 0.0093(10) -0.0056(9)
N4 0.0224(11) 0.0323(13) 0.0378(13) 0.0036(10) 0.0074(10) -0.0063(9)
C1 0.0241(12) 0.0256(13) 0.0328(14) -0.0019(11) 0.0059(11) -0.0022(10)
C2 0.0492(19) 0.0281(15) 0.0399(17) -0.0050(13) 0.0123(15) 0.0004(13)
C3 0.0258(13) 0.0319(14) 0.0267(13) 0.0030(11) 0.0050(10) 0.0071(11)
C4 0.052(2) 0.0453(19) 0.0354(17) -0.0052(14) 0.0207(15) -0.0040(15)
C5 0.0175(11) 0.0322(14) 0.0373(15) 0.0067(12) 0.0052(11) -0.0021(10)
C6 0.0194(14) 0.067(3) 0.081(3) 0.039(2) 0.0189(16) 0.0070(15)
C7 0.0298(14) 0.0299(14) 0.0262(13) 0.0008(11) 0.0095(11) 0.0012(11)
C8 0.047(2) 0.060(2) 0.0266(15) 0.0108(15) 0.0018(14) -0.0110(17)
C9 0.0190(11) 0.0336(14) 0.0310(14) 0.0011(11) 0.0088(10) 0.0041(10)
C10 0.0321(16) 0.054(2) 0.059(2) 0.0207(17) 0.0289(16) 0.0180(15)
C11 0.0167(11) 0.0290(14) 0.0455(17) 0.0038(12) 0.0071(11) 0.0012(10)
C12 0.0210(15) 0.084(3) 0.062(2) 0.030(2) 0.0097(15) 0.0159(17)
C13 0.0266(13) 0.0230(13) 0.0326(14) 0.0013(11) 0.0049(11) 0.0004(10)
C14 0.0467(18) 0.0276(15) 0.0412(17) -0.0070(13) 0.0137(14) -0.0050(13)
C15 0.0219(12) 0.0302(14) 0.0330(14) 0.0025(11) 0.0069(11) 0.0006(10)
C16 0.0248(15) 0.072(3) 0.051(2) 0.0281(19) -0.0002(14) -0.0037(16)
C17 0.0260(13) 0.0352(15) 0.0369(15) 0.0032(12) 0.0150(12) -0.0001(11)
C18 0.063(2) 0.047(2) 0.057(2) 0.0133(18) 0.042(2) 0.0168(18)
C19 0.0268(14) 0.0305(15) 0.0507(18) -0.0137(13) 0.0140(13) -0.0001(11)
C20 0.076(3) 0.064(3) 0.072(3) -0.024(2) 0.046(3) -0.005(2)
C21 0.103(5) 0.090(4) 0.129(6) -0.063(4) 0.076(5) -0.017(4)
C22 0.058(3) 0.069(4) 0.161(7) -0.054(4) 0.031(4) 0.012(3)
C23 0.043(2) 0.040(2) 0.129(5) -0.026(3) -0.011(3) 0.0115(18)
C24 0.0389(18) 0.0304(17) 0.070(3) -0.0086(16) -0.0003(17) 0.0077(14)
C25 0.0446(17) 0.0254(14) 0.0272(14) 0.0029(11) -0.0010(12) 0.0017(12)
C26 0.055(2) 0.0405(19) 0.046(2) 0.0051(16) -0.0105(17) -0.0174(17)
C27 0.101(4) 0.046(2) 0.066(3) 0.010(2) -0.035(3) -0.031(3)
C28 0.176(7) 0.034(2) 0.037(2) -0.0069(18) -0.024(3) 0.001(3)
C29 0.145(6) 0.049(3) 0.035(2) -0.0074(19) 0.011(3) 0.026(3)
C30 0.078(3) 0.047(2) 0.0332(17) -0.0019(15) 0.0116(18) 0.015(2)
C31 0.0221(12) 0.0305(14) 0.0334(14) 0.0024(11) 0.0046(11) -0.0002(10)
C32 0.0243(13) 0.0404(17) 0.0411(17) 0.0041(14) 0.0012(12) 0.0015(12)
C33 0.0278(15) 0.0439(19) 0.060(2) 0.0116(17) -0.0013(15) 0.0097(14)
C34 0.0353(16) 0.0320(16) 0.054(2) 0.0129(15) 0.0038(15) 0.0052(13)
C35 0.0259(13) 0.0284(14) 0.0279(13) 0.0037(11) 0.0030(10) 0.0019(10)
C36 0.0322(14) 0.0235(13) 0.0244(12) 0.0001(10) 0.0060(11) -0.0020(10)
C37 0.0417(17) 0.0279(15) 0.0371(16) 0.0071(12) 0.0067(13) -0.0009(12)
C38 0.051(2) 0.0313(16) 0.0394(17) 0.0055(13) 0.0124(15) -0.0108(14)
C39 0.0364(16) 0.0348(16) 0.0353(15) -0.0011(13) 0.0134(13) -0.0110(12)
C40 0.0278(13) 0.0327(15) 0.0300(14) 0.0035(11) 0.0076(11) -0.0053(11)
C41 0.0340(15) 0.0256(14) 0.0325(14) 0.0005(11) 0.0085(12) -0.0027(11)
C42 0.0510(19) 0.0250(14) 0.0340(15) 0.0040(12) 0.0103(14) -0.0011(13)
C43 0.059(2) 0.0291(15) 0.0399(17) 0.0032(13) 0.0179(16) -0.0134(15)
C44 0.0427(17) 0.0343(16) 0.0385(16) -0.0015(13) 0.0177(14) -0.0147(13)
C45 0.0309(14) 0.0262(13) 0.0314(14) -0.0031(11) 0.0118(11) -0.0085(11)
C46 0.0252(13) 0.0328(15) 0.0357(15) -0.0028(12) 0.0096(11) -0.0077(11)
C47 0.0278(15) 0.0448(19) 0.059(2) 0.0062(16) 0.0151(15) -0.0088(13)
C48 0.0219(15) 0.065(3) 0.089(3) 0.018(2) 0.0074(18) -0.0045(16)
C49 0.0263(16) 0.060(2) 0.081(3) 0.026(2) -0.0039(17) -0.0033(16)
C50 0.0248(14) 0.0458(19) 0.055(2) 0.0154(16) 0.0044(14) -0.0065(13)
Cl1 0.0235(3) 0.0412(5) 0.0392(6) 0.0010(4) 0.0048(4) 0.0002(3)
O24 0.0462(17) 0.0438(17) 0.075(2) -0.0121(15) -0.0074(15) 0.0062(13)
O25 0.085(3) 0.093(3) 0.072(3) 0.033(2) 0.046(2) 0.029(2)
O26 0.0242(13) 0.064(2) 0.077(2) -0.0050(18) -0.0003(14) -0.0080(13)
O27 0.0383(16) 0.0408(14) 0.0421(19) 0.0007(13) 0.0038(14) 0.0057(11)
Cl1D 0.0235(3) 0.0412(5) 0.0392(6) 0.0010(4) 0.0048(4) 0.0002(3)
O24D 0.0462(17) 0.0438(17) 0.075(2) -0.0121(15) -0.0074(15) 0.0062(13)
O25D 0.085(3) 0.093(3) 0.072(3) 0.033(2) 0.046(2) 0.029(2)
O26D 0.0242(13) 0.064(2) 0.077(2) -0.0050(18) -0.0003(14) -0.0080(13)
O27D 0.0383(16) 0.0408(14) 0.0421(19) 0.0007(13) 0.0038(14) 0.0057(11)
O28 0.0656(18) 0.074(3) 0.135(4) 0.021(2) 0.016(2) -0.0030(19)
C51 0.0635(17) 0.069(3) 0.088(3) -0.001(2) 0.0201(19) -0.009(2)
C52 0.092(3) 0.131(6) 0.104(5) 0.038(4) -0.008(3) -0.048(4)
C53 0.122(5) 0.206(10) 0.138(7) 0.087(6) -0.044(5) -0.066(6)
C54 0.094(3) 0.093(5) 0.112(5) -0.014(3) -0.029(4) -0.030(3)
C55 0.072(2) 0.159(8) 0.138(7) 0.025(5) 0.006(3) -0.038(4)
C56 0.068(2) 0.087(4) 0.140(6) 0.023(3) 0.023(3) -0.015(3)
N5A 0.069(4) 0.050(4) 0.087(6) 0.024(4) 0.002(4) -0.016(3)
C57A 0.063(4) 0.035(6) 0.039(5) 0.013(3) -0.002(4) -0.007(4)
C58A 0.056(3) 0.032(4) 0.090(6) 0.019(4) -0.016(3) -0.012(3)
N5B 0.069(4) 0.050(4) 0.087(6) 0.024(4) 0.002(4) -0.016(3)
C57B 0.063(4) 0.035(6) 0.039(5) 0.013(3) -0.002(4) -0.007(4)
C58B 0.056(3) 0.032(4) 0.090(6) 0.019(4) -0.016(3) -0.012(3)
N5C 0.069(4) 0.050(4) 0.087(6) 0.024(4) 0.002(4) -0.016(3)
C57C 0.063(4) 0.035(6) 0.039(5) 0.013(3) -0.002(4) -0.007(4)
C58C 0.056(3) 0.032(4) 0.090(6) 0.019(4) -0.016(3) -0.012(3)
N6A 0.097(9) 0.093(5) 0.146(7) 0.020(4) -0.038(6) -0.029(7)
C59A 0.115(5) 0.059(7) 0.093(7) 0.017(5) -0.054(5) -0.034(5)
C60A 0.151(9) 0.074(6) 0.055(5) 0.015(4) -0.037(5) -0.047(6)
N6B 0.151(9) 0.074(6) 0.055(5) 0.015(4) -0.037(5) -0.047(6)
C59B 0.115(5) 0.059(7) 0.093(7) 0.017(5) -0.054(5) -0.034(5)
C60B 0.097(9) 0.093(5) 0.146(7) 0.020(4) -0.038(6) -0.029(7)

loop_
_atom_type_symbol
_atom_type_description
_atom_type_scat_dispersion_real
_atom_type_scat_dispersion_imag
_atom_type_scat_source
C C 0.0033 0.0016 'International Tables Vol C Tables 4.2.6.8 and 6.1.1.4'
H H 0.0000 0.0000 'International Tables Vol C Tables 4.2.6.8 and 6.1.1.4'
N N 0.0061 0.0033 'International Tables Vol C Tables 4.2.6.8 and 6.1.1.4'
O O 0.0106 0.0060 'International Tables Vol C Tables 4.2.6.8 and 6.1.1.4'
Cl Cl 0.1484 0.1585 'International Tables Vol C Tables 4.2.6.8 and 6.1.1.4'
Fe Fe 0.3463 0.8444 'International Tables Vol C Tables 4.2.6.8 and 6.1.1.4'

loop_
_geom_angle_atom_site_label_1
_geom_angle_atom_site_label_2
_geom_angle_atom_site_label_3
_geom_angle
_geom_angle_site_symmetry_1
_geom_angle_site_symmetry_3
_geom_angle_publ_flag
O1 Fe1 O4 96.17(8) . . ?
O1 Fe1 O10 170.58(8) . . ?
O4 Fe1 O10 91.93(8) . . ?
O1 Fe1 O2 82.20(8) . . ?
O4 Fe1 O2 166.37(8) . . ?
O10 Fe1 O2 91.05(8) . . ?
O1 Fe1 O9 91.55(8) . . ?
O4 Fe1 O9 92.47(9) . . ?
O10 Fe1 O9 83.27(8) . . ?
O2 Fe1 O9 101.09(8) . . ?
O1 Fe1 O22 96.55(8) . . ?
O4 Fe1 O22 88.14(8) . . ?
O10 Fe1 O22 88.51(8) . . ?
O2 Fe1 O22 78.64(8) . . ?
O9 Fe1 O22 171.77(8) . . ?
O1 Fe1 Fe3 39.91(6) . . ?
O4 Fe1 Fe3 135.78(6) . . ?
O10 Fe1 Fe3 132.29(6) . . ?
O2 Fe1 Fe3 42.74(5) . . ?
O9 Fe1 Fe3 93.46(6) . . ?
O22 Fe1 Fe3 91.81(6) . . ?
O1 Fe2 O8 96.87(8) . . ?
O1 Fe2 O6 97.68(8) . . ?
O8 Fe2 O6 92.30(9) . . ?
O1 Fe2 O5 93.71(8) . . ?
O8 Fe2 O5 93.29(9) . . ?
O6 Fe2 O5 166.62(8) . . ?
O1 Fe2 N1 99.46(9) . . ?
O8 Fe2 N1 163.46(9) . . ?
O6 Fe2 N1 88.12(9) . . ?
O5 Fe2 N1 83.08(9) . . ?
O1 Fe2 N2 173.10(9) . . ?
O8 Fe2 N2 88.03(9) . . ?
O6 Fe2 N2 86.93(9) . . ?
O5 Fe2 N2 81.12(9) . . ?
N1 Fe2 N2 75.47(9) . . ?
O1 Fe3 O7 95.16(8) . . ?
O1 Fe3 O23 161.47(8) . . ?
O7 Fe3 O23 103.37(9) . . ?
O1 Fe3 O2 82.65(8) . . ?
O7 Fe3 O2 172.89(8) . . ?
O23 Fe3 O2 78.96(8) . . ?
O1 Fe3 O14 91.63(8) . . ?
O7 Fe3 O14 85.45(8) . . ?
O23 Fe3 O14 89.70(8) . . ?
O2 Fe3 O14 101.35(8) . . ?
O1 Fe3 O12 94.57(8) . . ?
O7 Fe3 O12 82.78(8) . . ?
O23 Fe3 O12 87.99(8) . . ?
O2 Fe3 O12 90.63(8) . . ?
O14 Fe3 O12 167.14(9) . . ?
O1 Fe3 Fe1 40.30(6) . . ?
O7 Fe3 Fe1 133.86(6) . . ?
O23 Fe3 Fe1 121.62(6) . . ?
O2 Fe3 Fe1 42.81(5) . . ?
O14 Fe3 Fe1 103.22(6) . . ?
O12 Fe3 Fe1 88.73(6) . . ?
O3 Fe4 O2 82.68(8) . . ?
O3 Fe4 O16 93.78(8) . . ?
O2 Fe4 O16 166.37(8) . . ?
O3 Fe4 O13 174.07(9) . . ?
O2 Fe4 O13 93.31(8) . . ?
O16 Fe4 O13 91.11(8) . . ?
O3 Fe4 O18 92.85(8) . . ?
O2 Fe4 O18 103.14(8) . . ?
O16 Fe4 O18 90.15(9) . . ?
O13 Fe4 O18 83.77(8) . . ?
O3 Fe4 O23 95.25(8) . . ?
O2 Fe4 O23 78.59(8) . . ?
O16 Fe4 O23 88.67(8) . . ?
O13 Fe4 O23 88.22(8) . . ?
O18 Fe4 O23 171.87(8) . . ?
O3 Fe4 Fe6 39.96(6) . . ?
O2 Fe4 Fe6 43.21(5) . . ?
O16 Fe4 Fe6 133.50(6) . . ?
O13 Fe4 Fe6 135.37(6) . . ?
O18 Fe4 Fe6 95.51(6) . . ?
O23 Fe4 Fe6 91.12(6) . . ?
O3 Fe5 O19 97.50(8) . . ?
O3 Fe5 O20 96.35(8) . . ?
O19 Fe5 O20 94.60(9) . . ?
O3 Fe5 O17 93.93(9) . . ?
O19 Fe5 O17 92.66(9) . . ?
O20 Fe5 O17 166.53(8) . . ?
O3 Fe5 N4 98.48(9) . . ?
O19 Fe5 N4 164.01(9) . . ?
O20 Fe5 N4 83.14(9) . . ?
O17 Fe5 N4 86.76(10) . . ?
O3 Fe5 N3 173.31(9) . . ?
O19 Fe5 N3 88.71(9) . . ?
O20 Fe5 N3 85.58(9) . . ?
O17 Fe5 N3 83.25(9) . . ?
N4 Fe5 N3 75.35(10) . . ?
O3 Fe6 O21 96.38(8) . . ?
O3 Fe6 O22 161.90(8) . . ?
O21 Fe6 O22 101.70(9) . . ?
O3 Fe6 O15 93.11(9) . . ?
O21 Fe6 O15 85.63(9) . . ?
O22 Fe6 O15 89.12(9) . . ?
O3 Fe6 O2 82.55(7) . . ?
O21 Fe6 O2 173.99(9) . . ?
O22 Fe6 O2 79.38(8) . . ?
O15 Fe6 O2 100.32(8) . . ?
O3 Fe6 O11 93.73(8) . . ?
O21 Fe6 O11 83.96(9) . . ?
O22 Fe6 O11 87.39(8) . . ?
O15 Fe6 O11 168.12(9) . . ?
O2 Fe6 O11 90.20(8) . . ?
O3 Fe6 Fe4 40.48(5) . . ?
O21 Fe6 Fe4 135.38(6) . . ?
O22 Fe6 Fe4 121.66(6) . . ?
O15 Fe6 Fe4 103.74(7) . . ?
O2 Fe6 Fe4 42.55(5) . . ?
O11 Fe6 Fe4 87.73(6) . . ?
Fe2 O1 Fe3 127.83(10) . . ?
Fe2 O1 Fe1 120.74(10) . . ?
Fe3 O1 Fe1 99.79(8) . . ?
Fe4 O2 Fe3 98.70(8) . . ?
Fe4 O2 Fe1 153.85(10) . . ?
Fe3 O2 Fe1 94.45(8) . . ?
Fe4 O2 Fe6 94.24(7) . . ?
Fe3 O2 Fe6 120.54(9) . . ?
Fe1 O2 Fe6 98.38(8) . . ?
Fe5 O3 Fe6 127.56(11) . . ?
Fe5 O3 Fe4 120.94(10) . . ?
Fe6 O3 Fe4 99.56(8) . . ?
C1 O4 Fe1 132.81(19) . . ?
C1 O5 Fe2 130.01(19) . . ?
C3 O6 Fe2 130.74(19) . . ?
C3 O7 Fe3 125.40(18) . . ?
C5 O8 Fe2 131.26(18) . . ?
C5 O9 Fe1 130.75(18) . . ?
C7 O10 Fe1 128.84(19) . . ?
C7 O11 Fe6 129.03(19) . . ?
C9 O12 Fe3 128.64(18) . . ?
C9 O13 Fe4 128.27(17) . . ?
C11 O14 Fe3 134.13(19) . . ?
C11 O15 Fe6 135.16(18) . . ?
C13 O16 Fe4 134.70(19) . . ?
C13 O17 Fe5 127.28(19) . . ?
C15 O18 Fe4 129.86(18) . . ?
C15 O19 Fe5 132.95(19) . . ?
C17 O20 Fe5 129.6(2) . . ?
C17 O21 Fe6 126.69(19) . . ?
C19 O22 Fe6 130.73(18) . . ?
C19 O22 Fe1 130.28(19) . . ?
Fe6 O22 Fe1 98.79(8) . . ?
C25 O23 Fe3 134.39(18) . . ?
C25 O23 Fe4 125.16(17) . . ?
Fe3 O23 Fe4 98.23(8) . . ?
C31 N1 C35 119.9(2) . . ?
C31 N1 Fe2 122.81(19) . . ?
C35 N1 Fe2 116.81(19) . . ?
C40 N2 C36 119.4(3) . . ?
C40 N2 Fe2 124.2(2) . . ?
C36 N2 Fe2 116.21(18) . . ?
C41 N3 C45 119.3(3) . . ?
C41 N3 Fe5 124.3(2) . . ?
C45 N3 Fe5 116.3(2) . . ?
C50 N4 C46 120.0(3) . . ?
C50 N4 Fe5 123.6(2) . . ?
C46 N4 Fe5 116.0(2) . . ?
O5 C1 O4 124.3(3) . . ?
O5 C1 C2 119.1(3) . . ?
O4 C1 C2 116.6(3) . . ?
C1 C2 H2A 109.5 . . ?
C1 C2 H2B 109.5 . . ?
H2A C2 H2B 109.5 . . ?
C1 C2 H2C 109.5 . . ?
H2A C2 H2C 109.5 . . ?
H2B C2 H2C 109.5 . . ?
O6 C3 O7 124.5(3) . . ?
O6 C3 C4 118.1(3) . . ?
O7 C3 C4 117.4(3) . . ?
C3 C4 H4A 109.5 . . ?
C3 C4 H4B 109.5 . . ?
H4A C4 H4B 109.5 . . ?
C3 C4 H4C 109.5 . . ?
H4A C4 H4C 109.5 . . ?
H4B C4 H4C 109.5 . . ?
O9 C5 O8 125.4(3) . . ?
O9 C5 C6 118.2(3) . . ?
O8 C5 C6 116.3(3) . . ?
C5 C6 H6A 109.5 . . ?
C5 C6 H6B 109.5 . . ?
H6A C6 H6B 109.5 . . ?
C5 C6 H6C 109.5 . . ?
H6A C6 H6C 109.5 . . ?
H6B C6 H6C 109.5 . . ?
O11 C7 O10 125.4(3) . . ?
O11 C7 C8 117.8(3) . . ?
O10 C7 C8 116.7(3) . . ?
C7 C8 H8A 109.5 . . ?
C7 C8 H8B 109.5 . . ?
H8A C8 H8B 109.5 . . ?
C7 C8 H8C 109.5 . . ?
H8A C8 H8C 109.5 . . ?
H8B C8 H8C 109.5 . . ?
O12 C9 O13 125.4(2) . . ?
O12 C9 C10 117.8(3) . . ?
O13 C9 C10 116.8(3) . . ?
C9 C10 H10A 109.5 . . ?
C9 C10 H10B 109.5 . . ?
H10A C10 H10B 109.5 . . ?
C9 C10 H10C 109.5 . . ?
H10A C10 H10C 109.5 . . ?
H10B C10 H10C 109.5 . . ?
O15 C11 O14 125.8(3) . . ?
O15 C11 C12 117.0(3) . . ?
O14 C11 C12 117.2(3) . . ?
C11 C12 H12A 109.5 . . ?
C11 C12 H12B 109.5 . . ?
H12A C12 H12B 109.5 . . ?
C11 C12 H12C 109.5 . . ?
H12A C12 H12C 109.5 . . ?
H12B C12 H12C 109.5 . . ?
O17 C13 O16 124.5(3) . . ?
O17 C13 C14 118.4(3) . . ?
O16 C13 C14 117.1(3) . . ?
C13 C14 H14A 109.5 . . ?
C13 C14 H14B 109.5 . . ?
H14A C14 H14B 109.5 . . ?
C13 C14 H14C 109.5 . . ?
H14A C14 H14C 109.5 . . ?
H14B C14 H14C 109.5 . . ?
O18 C15 O19 125.1(3) . . ?
O18 C15 C16 118.1(3) . . ?
O19 C15 C16 116.8(3) . . ?
C15 C16 H16A 109.5 . . ?
C15 C16 H16B 109.5 . . ?
H16A C16 H16B 109.5 . . ?
C15 C16 H16C 109.5 . . ?
H16A C16 H16C 109.5 . . ?
H16B C16 H16C 109.5 . . ?
O20 C17 O21 125.1(3) . . ?
O20 C17 C18 118.1(3) . . ?
O21 C17 C18 116.7(3) . . ?
C17 C18 H18A 109.5 . . ?
C17 C18 H18B 109.5 . . ?
H18A C18 H18B 109.5 . . ?
C17 C18 H18C 109.5 . . ?
H18A C18 H18C 109.5 . . ?
H18B C18 H18C 109.5 . . ?
O22 C19 C20 119.6(4) . . ?
O22 C19 C24 118.9(3) . . ?
C20 C19 C24 121.4(4) . . ?
C19 C20 C21 117.1(5) . . ?
C19 C20 H20A 121.4 . . ?
C21 C20 H20A 121.4 . . ?
C22 C21 C20 120.1(5) . . ?
C22 C21 H21A 120.0 . . ?
C20 C21 H21A 120.0 . . ?
C23 C22 C21 120.7(5) . . ?
C23 C22 H22A 119.7 . . ?
C21 C22 H22A 119.7 . . ?
C22 C23 C24 120.5(6) . . ?
C22 C23 H23A 119.8 . . ?
C24 C23 H23A 119.8 . . ?
C23 C24 C19 120.2(5) . . ?
C23 C24 H24A 119.9 . . ?
C19 C24 H24A 119.9 . . ?
O23 C25 C30 119.9(3) . . ?
O23 C25 C26 118.3(3) . . ?
C30 C25 C26 121.7(4) . . ?
C25 C26 C27 117.7(5) . . ?
C25 C26 H26A 121.1 . . ?
C27 C26 H26A 121.1 . . ?
C26 C27 C28 120.1(5) . . ?
C26 C27 H27A 120.0 . . ?
C28 C27 H27A 120.0 . . ?
C29 C28 C27 120.3(4) . . ?
C29 C28 H28A 119.8 . . ?
C27 C28 H28A 119.8 . . ?
C28 C29 C30 121.2(5) . . ?
C28 C29 H29A 119.4 . . ?
C30 C29 H29A 119.4 . . ?
C25 C30 C29 118.9(5) . . ?
C25 C30 H30A 120.5 . . ?
C29 C30 H30A 120.5 . . ?
N1 C31 C32 122.0(3) . . ?
N1 C31 H31A 119.0 . . ?
C32 C31 H31A 119.0 . . ?
C33 C32 C31 118.5(3) . . ?
C33 C32 H32A 120.8 . . ?
C31 C32 H32A 120.8 . . ?
C32 C33 C34 119.5(3) . . ?
C32 C33 H33A 120.2 . . ?
C34 C33 H33A 120.2 . . ?
C35 C34 C33 119.3(3) . . ?
C35 C34 H34A 120.4 . . ?
C33 C34 H34A 120.4 . . ?
N1 C35 C34 120.7(3) . . ?
N1 C35 C36 115.0(2) . . ?
C34 C35 C36 124.2(3) . . ?
N2 C36 C37 121.4(3) . . ?
N2 C36 C35 115.2(2) . . ?
C37 C36 C35 123.4(3) . . ?
C36 C37 C38 119.1(3) . . ?
C36 C37 H37A 120.5 . . ?
C38 C37 H37A 120.5 . . ?
C39 C38 C37 119.4(3) . . ?
C39 C38 H38A 120.3 . . ?
C37 C38 H38A 120.3 . . ?
C38 C39 C40 118.8(3) . . ?
C38 C39 H39A 120.6 . . ?
C40 C39 H39A 120.6 . . ?
N2 C40 C39 121.9(3) . . ?
N2 C40 H40A 119.0 . . ?
C39 C40 H40A 119.0 . . ?
N3 C41 C42 121.9(3) . . ?
N3 C41 H41A 119.0 . . ?
C42 C41 H41A 119.0 . . ?
C41 C42 C43 119.2(3) . . ?
C41 C42 H42A 120.4 . . ?
C43 C42 H42A 120.4 . . ?
C42 C43 C44 119.6(3) . . ?
C42 C43 H43A 120.2 . . ?
C44 C43 H43A 120.2 . . ?
C43 C44 C45 118.9(3) . . ?
C43 C44 H44A 120.6 . . ?
C45 C44 H44A 120.6 . . ?
N3 C45 C44 121.1(3) . . ?
N3 C45 C46 114.7(2) . . ?
C44 C45 C46 124.1(3) . . ?
N4 C46 C47 120.7(3) . . ?
N4 C46 C45 115.5(3) . . ?
C47 C46 C45 123.8(3) . . ?
C48 C47 C46 119.4(3) . . ?
C48 C47 H47A 120.3 . . ?
C46 C47 H47A 120.3 . . ?
C47 C48 C49 119.7(3) . . ?
C47 C48 H48A 120.2 . . ?
C49 C48 H48A 120.2 . . ?
C50 C49 C48 118.2(4) . . ?
C50 C49 H49A 120.9 . . ?
C48 C49 H49A 120.9 . . ?
N4 C50 C49 121.9(3) . . ?
N4 C50 H50A 119.0 . . ?
C49 C50 H50A 119.0 . . ?
O25 Cl1 O26 109.6(3) . . ?
O25 Cl1 O24 110.1(3) . . ?
O26 Cl1 O24 108.9(2) . . ?
O25 Cl1 O27 109.9(2) . . ?
O26 Cl1 O27 109.9(2) . . ?
O24 Cl1 O27 108.5(2) . . ?
O24D Cl1D O25D 112.7(17) . . ?
O24D Cl1D O26D 109.9(15) . . ?
O25D Cl1D O26D 108.5(16) . . ?
O24D Cl1D O27D 108.6(17) . . ?
O25D Cl1D O27D 109.4(18) . . ?
O26D Cl1D O27D 107.6(18) . . ?
C56 C51 O28 117.6(5) . . ?
C56 C51 C52 122.5(6) . . ?
O28 C51 C52 119.8(5) . . ?
C51 C52 C53 117.1(6) . . ?
C51 C52 H52 121.5 . . ?
C53 C52 H52 121.5 . . ?
C54 C53 C52 121.2(8) . . ?
C54 C53 H53 119.4 . . ?
C52 C53 H53 119.4 . . ?
C55 C54 C53 118.3(7) . . ?
C55 C54 H54 120.8 . . ?
C53 C54 H54 120.8 . . ?
C54 C55 C56 122.7(6) . . ?
C54 C55 H55 118.6 . . ?
C56 C55 H55 118.6 . . ?
C51 C56 C55 117.9(5) . . ?
C51 C56 H56 121.0 . . ?
C55 C56 H56 121.0 . . ?
N5A C57A C58A 173.3 . . ?
N5B C57B C58B 167.8(19) . . ?
C57B C58B H58D 109.5 . . ?
C57B C58B H58E 109.5 . . ?
H58D C58B H58E 109.5 . . ?
C57B C58B H58F 109.5 . . ?
H58D C58B H58F 109.5 . . ?
H58E C58B H58F 109.5 . . ?
N5C C57C C58C 172(7) . . ?
C59A N6A H60D 133.8 . . ?
C59A N6A H60E 128.8 . . ?
H60D N6A H60E 89.1 . . ?
C59A N6A H60F 127.4 . . ?
H60D N6A H60F 76.2 . . ?
H60E N6A H60F 82.3 . . ?
N6A C59A C60A 175.9(14) . . ?
C59A C60A H60A 109.2 . . ?
C59A C60A H60B 110.0 . . ?
H60A C60A H60B 109.5 . . ?
C59A C60A H60C 109.2 . . ?
H60A C60A H60C 109.5 . . ?
H60B C60A H60C 109.5 . . ?
C59B N6B H60B 113.4 . . ?
C59B N6B H60C 157.6 . . ?
H60B N6B H60C 82.6 . . ?
N6B C59B C60B 162(9) . . ?
C59B C60B H60D 98.3 . . ?
C59B C60B H60E 106.0 . . ?
H60D C60B H60E 109.5 . . ?
C59B C60B H60F 123.2 . . ?
H60D C60B H60F 109.5 . . ?
H60E C60B H60F 109.5 . . ?

loop_
_geom_bond_atom_site_label_1
_geom_bond_atom_site_label_2
_geom_bond_distance
_geom_bond_site_symmetry_2
_geom_bond_publ_flag
Fe1 O1 1.9486(19) . ?
Fe1 O4 1.989(2) . ?
Fe1 O10 2.020(2) . ?
Fe1 O2 2.0237(18) . ?
Fe1 O9 2.0246(19) . ?
Fe1 O22 2.0388(19) . ?
Fe1 Fe3 2.9689(5) . ?
Fe2 O1 1.8358(19) . ?
Fe2 O8 1.970(2) . ?
Fe2 O6 2.045(2) . ?
Fe2 O5 2.083(2) . ?
Fe2 N1 2.143(2) . ?
Fe2 N2 2.155(2) . ?
Fe3 O1 1.9330(19) . ?
Fe3 O7 1.990(2) . ?
Fe3 O23 2.0035(19) . ?
Fe3 O2 2.0209(19) . ?
Fe3 O14 2.0231(19) . ?
Fe3 O12 2.0552(19) . ?
Fe4 O3 1.9459(18) . ?
Fe4 O2 2.0042(18) . ?
Fe4 O16 2.008(2) . ?
Fe4 O13 2.0128(19) . ?
Fe4 O18 2.019(2) . ?
Fe4 O23 2.036(2) . ?
Fe4 Fe6 2.9558(5) . ?
Fe5 O3 1.8323(19) . ?
Fe5 O19 1.984(2) . ?
Fe5 O20 2.051(2) . ?
Fe5 O17 2.071(2) . ?
Fe5 N4 2.140(2) . ?
Fe5 N3 2.146(2) . ?
Fe6 O3 1.9251(19) . ?
Fe6 O21 1.995(2) . ?
Fe6 O22 2.002(2) . ?
Fe6 O15 2.016(2) . ?
Fe6 O2 2.0292(18) . ?
Fe6 O11 2.058(2) . ?
O4 C1 1.272(4) . ?
O5 C1 1.256(4) . ?
O6 C3 1.262(4) . ?
O7 C3 1.270(4) . ?
O8 C5 1.268(3) . ?
O9 C5 1.261(3) . ?
O10 C7 1.266(3) . ?
O11 C7 1.259(4) . ?
O12 C9 1.265(3) . ?
O13 C9 1.265(3) . ?
O14 C11 1.259(4) . ?
O15 C11 1.253(4) . ?
O16 C13 1.264(3) . ?
O17 C13 1.257(4) . ?
O18 C15 1.254(3) . ?
O19 C15 1.273(3) . ?
O20 C17 1.261(4) . ?
O21 C17 1.265(4) . ?
O22 C19 1.364(3) . ?
O23 C25 1.366(4) . ?
N1 C31 1.338(4) . ?
N1 C35 1.340(4) . ?
N2 C40 1.344(4) . ?
N2 C36 1.349(4) . ?
N3 C41 1.344(4) . ?
N3 C45 1.352(4) . ?
N4 C50 1.331(4) . ?
N4 C46 1.352(4) . ?
C1 C2 1.500(4) . ?
C2 H2A 0.9800 . ?
C2 H2B 0.9800 . ?
C2 H2C 0.9800 . ?
C3 C4 1.504(4) . ?
C4 H4A 0.9800 . ?
C4 H4B 0.9800 . ?
C4 H4C 0.9800 . ?
C5 C6 1.494(4) . ?
C6 H6A 0.9800 . ?
C6 H6B 0.9800 . ?
C6 H6C 0.9800 . ?
C7 C8 1.511(4) . ?
C8 H8A 0.9800 . ?
C8 H8B 0.9800 . ?
C8 H8C 0.9800 . ?
C9 C10 1.512(4) . ?
C10 H10A 0.9800 . ?
C10 H10B 0.9800 . ?
C10 H10C 0.9800 . ?
C11 C12 1.504(4) . ?
C12 H12A 0.9800 . ?
C12 H12B 0.9800 . ?
C12 H12C 0.9800 . ?
C13 C14 1.502(4) . ?
C14 H14A 0.9800 . ?
C14 H14B 0.9800 . ?
C14 H14C 0.9800 . ?
C15 C16 1.495(4) . ?
C16 H16A 0.9800 . ?
C16 H16B 0.9800 . ?
C16 H16C 0.9800 . ?
C17 C18 1.500(4) . ?
C18 H18A 0.9800 . ?
C18 H18B 0.9800 . ?
C18 H18C 0.9800 . ?
C19 C20 1.384(5) . ?
C19 C24 1.401(5) . ?
C20 C21 1.437(8) . ?
C20 H20A 0.9500 . ?
C21 C22 1.409(10) . ?
C21 H21A 0.9500 . ?
C22 C23 1.350(9) . ?
C22 H22A 0.9500 . ?
C23 C24 1.384(5) . ?
C23 H23A 0.9500 . ?
C24 H24A 0.9500 . ?
C25 C30 1.390(5) . ?
C25 C26 1.394(5) . ?
C26 C27 1.411(6) . ?
C26 H26A 0.9500 . ?
C27 C28 1.412(10) . ?
C27 H27A 0.9500 . ?
C28 C29 1.346(9) . ?
C28 H28A 0.9500 . ?
C29 C30 1.396(6) . ?
C29 H29A 0.9500 . ?
C30 H30A 0.9500 . ?
C31 C32 1.385(4) . ?
C31 H31A 0.9500 . ?
C32 C33 1.372(5) . ?
C32 H32A 0.9500 . ?
C33 C34 1.386(5) . ?
C33 H33A 0.9500 . ?
C34 C35 1.386(4) . ?
C34 H34A 0.9500 . ?
C35 C36 1.489(4) . ?
C36 C37 1.385(4) . ?
C37 C38 1.387(5) . ?
C37 H37A 0.9500 . ?
C38 C39 1.381(5) . ?
C38 H38A 0.9500 . ?
C39 C40 1.387(4) . ?
C39 H39A 0.9500 . ?
C40 H40A 0.9500 . ?
C41 C42 1.375(4) . ?
C41 H41A 0.9500 . ?
C42 C43 1.375(5) . ?
C42 H42A 0.9500 . ?
C43 C44 1.382(5) . ?
C43 H43A 0.9500 . ?
C44 C45 1.391(4) . ?
C44 H44A 0.9500 . ?
C45 C46 1.473(4) . ?
C46 C47 1.377(4) . ?
C47 C48 1.375(6) . ?
C47 H47A 0.9500 . ?
C48 C49 1.388(6) . ?
C48 H48A 0.9500 . ?
C49 C50 1.383(5) . ?
C49 H49A 0.9500 . ?
C50 H50A 0.9500 . ?
Cl1 O25 1.428(4) . ?
Cl1 O26 1.428(3) . ?
Cl1 O24 1.436(3) . ?
Cl1 O27 1.444(3) . ?
Cl1D O24D 1.419(13) . ?
Cl1D O25D 1.425(14) . ?
Cl1D O26D 1.438(13) . ?
Cl1D O27D 1.441(14) . ?
O28 C51 1.367(7) . ?
O28 H28O 0.8400 . ?
C51 C56 1.305(7) . ?
C51 C52 1.390(9) . ?
C52 C53 1.452(10) . ?
C52 H52 0.9500 . ?
C53 C54 1.377(11) . ?
C53 H53 0.9500 . ?
C54 C55 1.305(10) . ?
C54 H54 0.9500 . ?
C55 C56 1.481(9) . ?
C55 H55 0.9500 . ?
C56 H56 0.9500 . ?
N5A C57A 1.1464 . ?
C57A C58A 1.4663 . ?
C58A H58A 0.9800 . ?
C58A H58B 0.9800 . ?
C58A H58C 0.9800 . ?
N5B C57B 1.146(14) . ?
C57B C58B 1.474(15) . ?
C58B H58D 0.9800 . ?
C58B H58E 0.9800 . ?
C58B H58F 0.9800 . ?
N5C C57C 1.133(16) . ?
C57C C58C 1.467(17) . ?
C58C H58G 0.9800 . ?
C58C H58H 0.9800 . ?
C58C H58I 0.9800 . ?
N6A C59A 1.12(2) . ?
N6A H60D 1.2277 . ?
N6A H60E 1.0463 . ?
N6A H60F 1.3593 . ?
C59A C60A 1.49(2) . ?
C60A H60A 0.9800 . ?
C60A H60B 0.9800 . ?
C60A H60C 0.9800 . ?
N6B C59B 1.14(3) . ?
N6B H60B 1.3839 . ?
N6B H60C 1.0022 . ?
C59B C60B 1.49(3) . ?
C60B H60D 0.9800 . ?
C60B H60E 0.9800 . ?
C60B H60F 0.9800 . ?

loop_
_geom_hbond_atom_site_label_D
_geom_hbond_atom_site_label_H
_geom_hbond_atom_site_label_A
_geom_hbond_distance_DH
_geom_hbond_distance_HA
_geom_hbond_distance_DA
_geom_hbond_angle_DHA
_geom_hbond_site_symmetry_A
O28 H28O O17 0.84 2.07 2.843(5) 153.5 1_565

loop_
_geom_torsion_atom_site_label_1
_geom_torsion_atom_site_label_2
_geom_torsion_atom_site_label_3
_geom_torsion_atom_site_label_4
_geom_torsion
_geom_torsion_site_symmetry_1
_geom_torsion_site_symmetry_2
_geom_torsion_site_symmetry_3
_geom_torsion_site_symmetry_4
_geom_torsion_publ_flag
O4 Fe1 Fe3 O1 8.86(12) . . . . ?
O10 Fe1 Fe3 O1 -172.32(11) . . . . ?
O2 Fe1 Fe3 O1 169.11(11) . . . . ?
O9 Fe1 Fe3 O1 -88.28(10) . . . . ?
O22 Fe1 Fe3 O1 98.05(10) . . . . ?
O1 Fe1 Fe3 O7 19.88(12) . . . . ?
O4 Fe1 Fe3 O7 28.73(13) . . . . ?
O10 Fe1 Fe3 O7 -152.45(11) . . . . ?
O2 Fe1 Fe3 O7 -171.01(11) . . . . ?
O9 Fe1 Fe3 O7 -68.40(10) . . . . ?
O22 Fe1 Fe3 O7 117.92(10) . . . . ?
O1 Fe1 Fe3 O23 -174.55(11) . . . . ?
O4 Fe1 Fe3 O23 -165.70(11) . . . . ?
O10 Fe1 Fe3 O23 13.12(11) . . . . ?
O2 Fe1 Fe3 O23 -5.44(10) . . . . ?
O9 Fe1 Fe3 O23 97.17(9) . . . . ?
O22 Fe1 Fe3 O23 -76.51(9) . . . . ?
O1 Fe1 Fe3 O2 -169.11(11) . . . . ?
O4 Fe1 Fe3 O2 -160.25(12) . . . . ?
O10 Fe1 Fe3 O2 18.57(11) . . . . ?
O9 Fe1 Fe3 O2 102.61(9) . . . . ?
O22 Fe1 Fe3 O2 -71.06(9) . . . . ?
O1 Fe1 Fe3 O14 -76.60(10) . . . . ?
O4 Fe1 Fe3 O14 -67.74(11) . . . . ?
O10 Fe1 Fe3 O14 111.07(10) . . . . ?
O2 Fe1 Fe3 O14 92.51(9) . . . . ?
O9 Fe1 Fe3 O14 -164.88(8) . . . . ?
O22 Fe1 Fe3 O14 21.45(8) . . . . ?
O1 Fe1 Fe3 O12 98.59(10) . . . . ?
O4 Fe1 Fe3 O12 107.44(11) . . . . ?
O10 Fe1 Fe3 O12 -73.74(10) . . . . ?
O2 Fe1 Fe3 O12 -92.30(9) . . . . ?
O9 Fe1 Fe3 O12 10.31(8) . . . . ?
O22 Fe1 Fe3 O12 -163.37(8) . . . . ?
O2 Fe4 Fe6 O3 168.80(12) . . . . ?
O16 Fe4 Fe6 O3 7.61(12) . . . . ?
O13 Fe4 Fe6 O3 -174.56(12) . . . . ?
O18 Fe4 Fe6 O3 -87.85(11) . . . . ?
O23 Fe4 Fe6 O3 96.84(10) . . . . ?
O3 Fe4 Fe6 O21 19.39(13) . . . . ?
O2 Fe4 Fe6 O21 -171.81(13) . . . . ?
O16 Fe4 Fe6 O21 27.00(13) . . . . ?
O13 Fe4 Fe6 O21 -155.17(13) . . . . ?
O18 Fe4 Fe6 O21 -68.47(12) . . . . ?
O23 Fe4 Fe6 O21 116.23(11) . . . . ?
O3 Fe4 Fe6 O22 -176.04(12) . . . . ?
O2 Fe4 Fe6 O22 -7.24(11) . . . . ?
O16 Fe4 Fe6 O22 -168.43(11) . . . . ?
O13 Fe4 Fe6 O22 9.40(12) . . . . ?
O18 Fe4 Fe6 O22 96.11(9) . . . . ?
O23 Fe4 Fe6 O22 -79.19(9) . . . . ?
O3 Fe4 Fe6 O15 -78.44(11) . . . . ?
O2 Fe4 Fe6 O15 90.36(10) . . . . ?
O16 Fe4 Fe6 O15 -70.83(11) . . . . ?
O13 Fe4 Fe6 O15 107.00(11) . . . . ?
O18 Fe4 Fe6 O15 -166.30(8) . . . . ?
O23 Fe4 Fe6 O15 18.40(8) . . . . ?
O3 Fe4 Fe6 O2 -168.80(12) . . . . ?
O16 Fe4 Fe6 O2 -161.19(12) . . . . ?
O13 Fe4 Fe6 O2 16.64(11) . . . . ?
O18 Fe4 Fe6 O2 103.34(10) . . . . ?
O23 Fe4 Fe6 O2 -71.96(9) . . . . ?
O3 Fe4 Fe6 O11 98.44(11) . . . . ?
O2 Fe4 Fe6 O11 -92.76(10) . . . . ?
O16 Fe4 Fe6 O11 106.05(10) . . . . ?
O13 Fe4 Fe6 O11 -76.12(10) . . . . ?
O18 Fe4 Fe6 O11 10.58(8) . . . . ?
O23 Fe4 Fe6 O11 -164.72(8) . . . . ?
O8 Fe2 O1 Fe3 -92.26(13) . . . . ?
O6 Fe2 O1 Fe3 1.01(13) . . . . ?
O5 Fe2 O1 Fe3 173.96(12) . . . . ?
N1 Fe2 O1 Fe3 90.37(13) . . . . ?
N2 Fe2 O1 Fe3 132.6(7) . . . . ?
O8 Fe2 O1 Fe1 43.15(13) . . . . ?
O6 Fe2 O1 Fe1 136.42(11) . . . . ?
O5 Fe2 O1 Fe1 -50.62(12) . . . . ?
N1 Fe2 O1 Fe1 -134.22(11) . . . . ?
N2 Fe2 O1 Fe1 -91.9(7) . . . . ?
O7 Fe3 O1 Fe2 -23.51(13) . . . . ?
O23 Fe3 O1 Fe2 156.97(19) . . . . ?
O2 Fe3 O1 Fe2 149.68(13) . . . . ?
O14 Fe3 O1 Fe2 -109.09(12) . . . . ?
O12 Fe3 O1 Fe2 59.63(13) . . . . ?
Fe1 Fe3 O1 Fe2 142.24(16) . . . . ?
O7 Fe3 O1 Fe1 -165.75(8) . . . . ?
O23 Fe3 O1 Fe1 14.7(3) . . . . ?
O2 Fe3 O1 Fe1 7.44(7) . . . . ?
O14 Fe3 O1 Fe1 108.67(9) . . . . ?
O12 Fe3 O1 Fe1 -82.61(9) . . . . ?
O4 Fe1 O1 Fe2 40.44(12) . . . . ?
O10 Fe1 O1 Fe2 -108.6(5) . . . . ?
O2 Fe1 O1 Fe2 -153.20(12) . . . . ?
O9 Fe1 O1 Fe2 -52.22(12) . . . . ?
O22 Fe1 O1 Fe2 129.27(11) . . . . ?
Fe3 Fe1 O1 Fe2 -145.76(15) . . . . ?
O4 Fe1 O1 Fe3 -173.80(9) . . . . ?
O10 Fe1 O1 Fe3 37.1(5) . . . . ?
O2 Fe1 O1 Fe3 -7.44(7) . . . . ?
O9 Fe1 O1 Fe3 93.54(9) . . . . ?
O22 Fe1 O1 Fe3 -84.97(9) . . . . ?
O3 Fe4 O2 Fe3 -114.57(8) . . . . ?
O16 Fe4 O2 Fe3 -38.9(4) . . . . ?
O13 Fe4 O2 Fe3 69.83(8) . . . . ?
O18 Fe4 O2 Fe3 154.20(7) . . . . ?
O23 Fe4 O2 Fe3 -17.67(7) . . . . ?
Fe6 Fe4 O2 Fe3 -121.79(10) . . . . ?
O3 Fe4 O2 Fe1 126.1(2) . . . . ?
O16 Fe4 O2 Fe1 -158.2(3) . . . . ?
O13 Fe4 O2 Fe1 -49.5(2) . . . . ?
O18 Fe4 O2 Fe1 34.9(2) . . . . ?
O23 Fe4 O2 Fe1 -137.0(2) . . . . ?
Fe6 Fe4 O2 Fe1 118.9(3) . . . . ?
O3 Fe4 O2 Fe6 7.22(8) . . . . ?
O16 Fe4 O2 Fe6 82.9(3) . . . . ?
O13 Fe4 O2 Fe6 -168.37(8) . . . . ?
O18 Fe4 O2 Fe6 -84.01(8) . . . . ?
O23 Fe4 O2 Fe6 104.12(8) . . . . ?
O1 Fe3 O2 Fe4 -164.41(8) . . . . ?
O7 Fe3 O2 Fe4 -91.9(7) . . . . ?
O23 Fe3 O2 Fe4 17.95(8) . . . . ?
O14 Fe3 O2 Fe4 105.39(8) . . . . ?
O12 Fe3 O2 Fe4 -69.89(8) . . . . ?
Fe1 Fe3 O2 Fe4 -157.33(11) . . . . ?
O1 Fe3 O2 Fe1 -7.08(7) . . . . ?
O7 Fe3 O2 Fe1 65.4(7) . . . . ?
O23 Fe3 O2 Fe1 175.28(8) . . . . ?
O14 Fe3 O2 Fe1 -97.27(8) . . . . ?
O12 Fe3 O2 Fe1 87.45(8) . . . . ?
O1 Fe3 O2 Fe6 95.38(11) . . . . ?
O7 Fe3 O2 Fe6 167.9(6) . . . . ?
O23 Fe3 O2 Fe6 -82.26(11) . . . . ?
O14 Fe3 O2 Fe6 5.18(12) . . . . ?
O12 Fe3 O2 Fe6 -170.10(11) . . . . ?
Fe1 Fe3 O2 Fe6 102.46(11) . . . . ?
O1 Fe1 O2 Fe4 127.2(2) . . . . ?
O4 Fe1 O2 Fe4 -148.8(3) . . . . ?
O10 Fe1 O2 Fe4 -46.2(2) . . . . ?
O9 Fe1 O2 Fe4 37.2(2) . . . . ?
O22 Fe1 O2 Fe4 -134.5(2) . . . . ?
Fe3 Fe1 O2 Fe4 120.2(3) . . . . ?
O1 Fe1 O2 Fe3 7.03(7) . . . . ?
O4 Fe1 O2 Fe3 91.0(3) . . . . ?
O10 Fe1 O2 Fe3 -166.38(8) . . . . ?
O9 Fe1 O2 Fe3 -83.03(8) . . . . ?
O22 Fe1 O2 Fe3 105.36(8) . . . . ?
O1 Fe1 O2 Fe6 -114.76(8) . . . . ?
O4 Fe1 O2 Fe6 -30.8(4) . . . . ?
O10 Fe1 O2 Fe6 71.84(8) . . . . ?
O9 Fe1 O2 Fe6 155.19(8) . . . . ?
O22 Fe1 O2 Fe6 -16.42(8) . . . . ?
Fe3 Fe1 O2 Fe6 -121.78(10) . . . . ?
O3 Fe6 O2 Fe4 -7.31(8) . . . . ?
O21 Fe6 O2 Fe4 72.8(8) . . . . ?
O22 Fe6 O2 Fe4 173.74(9) . . . . ?
O15 Fe6 O2 Fe4 -99.13(9) . . . . ?
O11 Fe6 O2 Fe4 86.43(8) . . . . ?
O3 Fe6 O2 Fe3 95.40(11) . . . . ?
O21 Fe6 O2 Fe3 175.5(8) . . . . ?
O22 Fe6 O2 Fe3 -83.56(11) . . . . ?
O15 Fe6 O2 Fe3 3.57(12) . . . . ?
O11 Fe6 O2 Fe3 -170.87(11) . . . . ?
Fe4 Fe6 O2 Fe3 102.70(12) . . . . ?
O3 Fe6 O2 Fe1 -164.35(9) . . . . ?
O21 Fe6 O2 Fe1 -84.2(8) . . . . ?
O22 Fe6 O2 Fe1 16.70(8) . . . . ?
O15 Fe6 O2 Fe1 103.83(9) . . . . ?
O11 Fe6 O2 Fe1 -70.61(8) . . . . ?
Fe4 Fe6 O2 Fe1 -157.04(11) . . . . ?
O19 Fe5 O3 Fe6 -95.71(13) . . . . ?
O20 Fe5 O3 Fe6 -0.20(13) . . . . ?
O17 Fe5 O3 Fe6 171.08(13) . . . . ?
N4 Fe5 O3 Fe6 83.78(14) . . . . ?
N3 Fe5 O3 Fe6 106.3(8) . . . . ?
O19 Fe5 O3 Fe4 39.13(13) . . . . ?
O20 Fe5 O3 Fe4 134.64(12) . . . . ?
O17 Fe5 O3 Fe4 -54.07(12) . . . . ?
N4 Fe5 O3 Fe4 -141.38(12) . . . . ?
N3 Fe5 O3 Fe4 -118.9(8) . . . . ?
O21 Fe6 O3 Fe5 -24.51(14) . . . . ?
O22 Fe6 O3 Fe5 152.8(2) . . . . ?
O15 Fe6 O3 Fe5 -110.46(13) . . . . ?
O2 Fe6 O3 Fe5 149.53(13) . . . . ?
O11 Fe6 O3 Fe5 59.83(13) . . . . ?
Fe4 Fe6 O3 Fe5 141.92(17) . . . . ?
O21 Fe6 O3 Fe4 -166.43(9) . . . . ?
O22 Fe6 O3 Fe4 10.9(3) . . . . ?
O15 Fe6 O3 Fe4 107.62(9) . . . . ?
O2 Fe6 O3 Fe4 7.61(8) . . . . ?
O11 Fe6 O3 Fe4 -82.10(9) . . . . ?
O2 Fe4 O3 Fe5 -152.96(13) . . . . ?
O16 Fe4 O3 Fe5 40.27(13) . . . . ?
O13 Fe4 O3 Fe5 -105.1(8) . . . . ?
O18 Fe4 O3 Fe5 -50.07(12) . . . . ?
O23 Fe4 O3 Fe5 129.28(12) . . . . ?
Fe6 Fe4 O3 Fe5 -145.25(17) . . . . ?
O2 Fe4 O3 Fe6 -7.70(8) . . . . ?
O16 Fe4 O3 Fe6 -174.47(9) . . . . ?
O13 Fe4 O3 Fe6 40.1(8) . . . . ?
O18 Fe4 O3 Fe6 95.19(9) . . . . ?
O23 Fe4 O3 Fe6 -85.46(9) . . . . ?
O1 Fe1 O4 C1 2.3(3) . . . . ?
O10 Fe1 O4 C1 177.5(3) . . . . ?
O2 Fe1 O4 C1 -80.0(4) . . . . ?
O9 Fe1 O4 C1 94.2(3) . . . . ?
O22 Fe1 O4 C1 -94.0(3) . . . . ?
Fe3 Fe1 O4 C1 -3.4(3) . . . . ?
O1 Fe2 O5 C1 33.4(2) . . . . ?
O8 Fe2 O5 C1 -63.8(2) . . . . ?
O6 Fe2 O5 C1 -178.3(3) . . . . ?
N1 Fe2 O5 C1 132.4(2) . . . . ?
N2 Fe2 O5 C1 -151.2(2) . . . . ?
O1 Fe2 O6 C3 19.7(3) . . . . ?
O8 Fe2 O6 C3 117.0(2) . . . . ?
O5 Fe2 O6 C3 -128.3(4) . . . . ?
N1 Fe2 O6 C3 -79.5(2) . . . . ?
N2 Fe2 O6 C3 -155.1(2) . . . . ?
O1 Fe3 O7 C3 50.4(2) . . . . ?
O23 Fe3 O7 C3 -129.7(2) . . . . ?
O2 Fe3 O7 C3 -21.3(8) . . . . ?
O14 Fe3 O7 C3 141.6(2) . . . . ?
O12 Fe3 O7 C3 -43.5(2) . . . . ?
Fe1 Fe3 O7 C3 37.7(3) . . . . ?
O1 Fe2 O8 C5 -1.1(3) . . . . ?
O6 Fe2 O8 C5 -99.1(3) . . . . ?
O5 Fe2 O8 C5 93.0(3) . . . . ?
N1 Fe2 O8 C5 169.8(3) . . . . ?
N2 Fe2 O8 C5 174.0(3) . . . . ?
O1 Fe1 O9 C5 30.5(3) . . . . ?
O4 Fe1 O9 C5 -65.7(3) . . . . ?
O10 Fe1 O9 C5 -157.4(3) . . . . ?
O2 Fe1 O9 C5 112.9(3) . . . . ?
O22 Fe1 O9 C5 -159.8(5) . . . . ?
Fe3 Fe1 O9 C5 70.4(3) . . . . ?
O1 Fe1 O10 C7 -84.9(5) . . . . ?
O4 Fe1 O10 C7 125.8(2) . . . . ?
O2 Fe1 O10 C7 -40.9(2) . . . . ?
O9 Fe1 O10 C7 -141.9(3) . . . . ?
O22 Fe1 O10 C7 37.7(2) . . . . ?
Fe3 Fe1 O10 C7 -53.3(3) . . . . ?
O3 Fe6 O11 C7 122.0(2) . . . . ?
O21 Fe6 O11 C7 -142.0(3) . . . . ?
O22 Fe6 O11 C7 -39.9(2) . . . . ?
O15 Fe6 O11 C7 -112.9(4) . . . . ?
O2 Fe6 O11 C7 39.5(2) . . . . ?
Fe4 Fe6 O11 C7 81.9(2) . . . . ?
O1 Fe3 O12 C9 127.4(2) . . . . ?
O7 Fe3 O12 C9 -137.9(3) . . . . ?
O23 Fe3 O12 C9 -34.2(2) . . . . ?
O2 Fe3 O12 C9 44.7(2) . . . . ?
O14 Fe3 O12 C9 -114.0(4) . . . . ?
Fe1 Fe3 O12 C9 87.5(2) . . . . ?
O3 Fe4 O13 C9 -87.8(8) . . . . ?
O2 Fe4 O13 C9 -40.4(3) . . . . ?
O16 Fe4 O13 C9 126.7(3) . . . . ?
O18 Fe4 O13 C9 -143.3(3) . . . . ?
O23 Fe4 O13 C9 38.0(2) . . . . ?
Fe6 Fe4 O13 C9 -51.7(3) . . . . ?
O1 Fe3 O14 C11 -94.1(3) . . . . ?
O7 Fe3 O14 C11 170.8(3) . . . . ?
O23 Fe3 O14 C11 67.4(3) . . . . ?
O2 Fe3 O14 C11 -11.3(3) . . . . ?
O12 Fe3 O14 C11 147.0(4) . . . . ?
Fe1 Fe3 O14 C11 -55.1(3) . . . . ?
O3 Fe6 O15 C11 -101.8(3) . . . . ?
O21 Fe6 O15 C11 162.1(3) . . . . ?
O22 Fe6 O15 C11 60.3(3) . . . . ?
O2 Fe6 O15 C11 -18.8(3) . . . . ?
O11 Fe6 O15 C11 133.1(4) . . . . ?
Fe4 Fe6 O15 C11 -62.2(3) . . . . ?
O3 Fe4 O16 C13 4.6(3) . . . . ?
O2 Fe4 O16 C13 -69.8(5) . . . . ?
O13 Fe4 O16 C13 -178.7(3) . . . . ?
O18 Fe4 O16 C13 97.5(3) . . . . ?
O23 Fe4 O16 C13 -90.5(3) . . . . ?
Fe6 Fe4 O16 C13 -0.3(3) . . . . ?
O3 Fe5 O17 C13 39.0(3) . . . . ?
O19 Fe5 O17 C13 -58.7(3) . . . . ?
O20 Fe5 O17 C13 178.7(3) . . . . ?
N4 Fe5 O17 C13 137.3(3) . . . . ?
N3 Fe5 O17 C13 -147.1(3) . . . . ?
O3 Fe4 O18 C15 39.7(3) . . . . ?
O2 Fe4 O18 C15 122.8(2) . . . . ?
O16 Fe4 O18 C15 -54.1(3) . . . . ?
O13 Fe4 O18 C15 -145.2(3) . . . . ?
O23 Fe4 O18 C15 -135.8(5) . . . . ?
Fe6 Fe4 O18 C15 79.7(3) . . . . ?
O3 Fe5 O19 C15 -5.2(3) . . . . ?
O20 Fe5 O19 C15 -102.2(3) . . . . ?
O17 Fe5 O19 C15 89.2(3) . . . . ?
N4 Fe5 O19 C15 176.7(3) . . . . ?
N3 Fe5 O19 C15 172.3(3) . . . . ?
O3 Fe5 O20 C17 33.9(3) . . . . ?
O19 Fe5 O20 C17 132.0(2) . . . . ?
O17 Fe5 O20 C17 -105.6(4) . . . . ?
N4 Fe5 O20 C17 -63.9(2) . . . . ?
N3 Fe5 O20 C17 -139.6(3) . . . . ?
O3 Fe6 O21 C17 43.5(3) . . . . ?
O22 Fe6 O21 C17 -135.6(3) . . . . ?
O15 Fe6 O21 C17 136.2(3) . . . . ?
O2 Fe6 O21 C17 -35.9(10) . . . . ?
O11 Fe6 O21 C17 -49.6(3) . . . . ?
Fe4 Fe6 O21 C17 31.0(3) . . . . ?
O3 Fe6 O22 C19 155.3(3) . . . . ?
O21 Fe6 O22 C19 -27.4(3) . . . . ?
O15 Fe6 O22 C19 57.9(3) . . . . ?
O2 Fe6 O22 C19 158.6(3) . . . . ?
O11 Fe6 O22 C19 -110.7(3) . . . . ?
Fe4 Fe6 O22 C19 163.6(2) . . . . ?
O3 Fe6 O22 Fe1 -19.9(3) . . . . ?
O21 Fe6 O22 Fe1 157.39(9) . . . . ?
O15 Fe6 O22 Fe1 -117.26(9) . . . . ?
O2 Fe6 O22 Fe1 -16.59(8) . . . . ?
O11 Fe6 O22 Fe1 74.10(9) . . . . ?
Fe4 Fe6 O22 Fe1 -11.61(11) . . . . ?
O1 Fe1 O22 C19 -77.9(3) . . . . ?
O4 Fe1 O22 C19 18.1(3) . . . . ?
O10 Fe1 O22 C19 110.1(3) . . . . ?
O2 Fe1 O22 C19 -158.5(3) . . . . ?
O9 Fe1 O22 C19 112.5(6) . . . . ?
Fe3 Fe1 O22 C19 -117.6(3) . . . . ?
O1 Fe1 O22 Fe6 97.33(9) . . . . ?
O4 Fe1 O22 Fe6 -166.67(9) . . . . ?
O10 Fe1 O22 Fe6 -74.70(9) . . . . ?
O2 Fe1 O22 Fe6 16.68(8) . . . . ?
O9 Fe1 O22 Fe6 -72.3(6) . . . . ?
Fe3 Fe1 O22 Fe6 57.58(7) . . . . ?
O1 Fe3 O23 C25 172.1(3) . . . . ?
O7 Fe3 O23 C25 -7.4(3) . . . . ?
O2 Fe3 O23 C25 179.5(3) . . . . ?
O14 Fe3 O23 C25 77.9(3) . . . . ?
O12 Fe3 O23 C25 -89.5(3) . . . . ?
Fe1 Fe3 O23 C25 -176.8(2) . . . . ?
O1 Fe3 O23 Fe4 -25.0(3) . . . . ?
O7 Fe3 O23 Fe4 155.49(8) . . . . ?
O2 Fe3 O23 Fe4 -17.64(7) . . . . ?
O14 Fe3 O23 Fe4 -119.26(9) . . . . ?
O12 Fe3 O23 Fe4 73.40(9) . . . . ?
Fe1 Fe3 O23 Fe4 -13.87(10) . . . . ?
O3 Fe4 O23 C25 -95.7(2) . . . . ?
O2 Fe4 O23 C25 -177.1(2) . . . . ?
O16 Fe4 O23 C25 -2.0(2) . . . . ?
O13 Fe4 O23 C25 89.2(2) . . . . ?
O18 Fe4 O23 C25 79.7(6) . . . . ?
Fe6 Fe4 O23 C25 -135.5(2) . . . . ?
O3 Fe4 O23 Fe3 99.24(9) . . . . ?
O2 Fe4 O23 Fe3 17.81(8) . . . . ?
O16 Fe4 O23 Fe3 -167.08(9) . . . . ?
O13 Fe4 O23 Fe3 -75.93(9) . . . . ?
O18 Fe4 O23 Fe3 -85.4(6) . . . . ?
Fe6 Fe4 O23 Fe3 59.42(7) . . . . ?
O1 Fe2 N1 C31 -7.5(2) . . . . ?
O8 Fe2 N1 C31 -178.3(3) . . . . ?
O6 Fe2 N1 C31 90.0(2) . . . . ?
O5 Fe2 N1 C31 -100.1(2) . . . . ?
N2 Fe2 N1 C31 177.3(2) . . . . ?
O1 Fe2 N1 C35 164.8(2) . . . . ?
O8 Fe2 N1 C35 -6.0(5) . . . . ?
O6 Fe2 N1 C35 -97.7(2) . . . . ?
O5 Fe2 N1 C35 72.2(2) . . . . ?
N2 Fe2 N1 C35 -10.4(2) . . . . ?
O1 Fe2 N2 C40 139.6(7) . . . . ?
O8 Fe2 N2 C40 4.1(2) . . . . ?
O6 Fe2 N2 C40 -88.3(2) . . . . ?
O5 Fe2 N2 C40 97.7(2) . . . . ?
N1 Fe2 N2 C40 -177.2(3) . . . . ?
O1 Fe2 N2 C36 -34.6(8) . . . . ?
O8 Fe2 N2 C36 -170.1(2) . . . . ?
O6 Fe2 N2 C36 97.5(2) . . . . ?
O5 Fe2 N2 C36 -76.5(2) . . . . ?
N1 Fe2 N2 C36 8.6(2) . . . . ?
O3 Fe5 N3 C41 149.1(7) . . . . ?
O19 Fe5 N3 C41 -9.1(2) . . . . ?
O20 Fe5 N3 C41 -103.8(2) . . . . ?
O17 Fe5 N3 C41 83.8(2) . . . . ?
N4 Fe5 N3 C41 172.2(3) . . . . ?
O3 Fe5 N3 C45 -35.1(9) . . . . ?
O19 Fe5 N3 C45 166.7(2) . . . . ?
O20 Fe5 N3 C45 71.9(2) . . . . ?
O17 Fe5 N3 C45 -100.5(2) . . . . ?
N4 Fe5 N3 C45 -12.1(2) . . . . ?
O3 Fe5 N4 C50 2.7(3) . . . . ?
O19 Fe5 N4 C50 -179.1(3) . . . . ?
O20 Fe5 N4 C50 98.2(3) . . . . ?
O17 Fe5 N4 C50 -90.8(3) . . . . ?
N3 Fe5 N4 C50 -174.6(3) . . . . ?
O3 Fe5 N4 C46 -169.6(2) . . . . ?
O19 Fe5 N4 C46 8.5(5) . . . . ?
O20 Fe5 N4 C46 -74.2(2) . . . . ?
O17 Fe5 N4 C46 96.9(2) . . . . ?
N3 Fe5 N4 C46 13.0(2) . . . . ?
Fe2 O5 C1 O4 1.0(4) . . . . ?
Fe2 O5 C1 C2 -179.4(2) . . . . ?
Fe1 O4 C1 O5 -22.6(4) . . . . ?
Fe1 O4 C1 C2 157.8(2) . . . . ?
Fe2 O6 C3 O7 0.2(4) . . . . ?
Fe2 O6 C3 C4 179.0(2) . . . . ?
Fe3 O7 C3 O6 -43.5(4) . . . . ?
Fe3 O7 C3 C4 137.7(2) . . . . ?
Fe1 O9 C5 O8 3.5(5) . . . . ?
Fe1 O9 C5 C6 -178.7(3) . . . . ?
Fe2 O8 C5 O9 -23.1(5) . . . . ?
Fe2 O8 C5 C6 159.0(3) . . . . ?
Fe6 O11 C7 O10 -1.7(4) . . . . ?
Fe6 O11 C7 C8 177.9(2) . . . . ?
Fe1 O10 C7 O11 2.5(4) . . . . ?
Fe1 O10 C7 C8 -177.1(2) . . . . ?
Fe3 O12 C9 O13 -10.0(4) . . . . ?
Fe3 O12 C9 C10 168.8(2) . . . . ?
Fe4 O13 C9 O12 7.1(4) . . . . ?
Fe4 O13 C9 C10 -171.7(2) . . . . ?
Fe6 O15 C11 O14 18.2(5) . . . . ?
Fe6 O15 C11 C12 -161.1(3) . . . . ?
Fe3 O14 C11 O15 1.1(5) . . . . ?
Fe3 O14 C11 C12 -179.6(3) . . . . ?
Fe5 O17 C13 O16 -4.6(4) . . . . ?
Fe5 O17 C13 C14 174.8(2) . . . . ?
Fe4 O16 C13 O17 -22.1(5) . . . . ?
Fe4 O16 C13 C14 158.5(2) . . . . ?
Fe4 O18 C15 O19 -14.8(5) . . . . ?
Fe4 O18 C15 C16 164.3(3) . . . . ?
Fe5 O19 C15 O18 -7.6(5) . . . . ?
Fe5 O19 C15 C16 173.3(3) . . . . ?
Fe5 O20 C17 O21 -24.6(5) . . . . ?
Fe5 O20 C17 C18 153.2(3) . . . . ?
Fe6 O21 C17 O20 -22.9(5) . . . . ?
Fe6 O21 C17 C18 159.2(3) . . . . ?
Fe6 O22 C19 C20 70.3(4) . . . . ?
Fe1 O22 C19 C20 -115.9(3) . . . . ?
Fe6 O22 C19 C24 -112.2(3) . . . . ?
Fe1 O22 C19 C24 61.6(4) . . . . ?
O22 C19 C20 C21 178.6(4) . . . . ?
C24 C19 C20 C21 1.2(6) . . . . ?
C19 C20 C21 C22 -0.8(8) . . . . ?
C20 C21 C22 C23 -0.5(9) . . . . ?
C21 C22 C23 C24 1.4(9) . . . . ?
C22 C23 C24 C19 -1.0(7) . . . . ?
O22 C19 C24 C23 -177.8(3) . . . . ?
C20 C19 C24 C23 -0.3(6) . . . . ?
Fe3 O23 C25 C30 70.4(4) . . . . ?
Fe4 O23 C25 C30 -88.8(3) . . . . ?
Fe3 O23 C25 C26 -110.9(3) . . . . ?
Fe4 O23 C25 C26 90.0(3) . . . . ?
O23 C25 C26 C27 -177.3(3) . . . . ?
C30 C25 C26 C27 1.4(5) . . . . ?
C25 C26 C27 C28 0.3(6) . . . . ?
C26 C27 C28 C29 -1.0(7) . . . . ?
C27 C28 C29 C30 -0.1(7) . . . . ?
O23 C25 C30 C29 176.2(3) . . . . ?
C26 C25 C30 C29 -2.5(6) . . . . ?
C28 C29 C30 C25 1.8(7) . . . . ?
C35 N1 C31 C32 -2.1(5) . . . . ?
Fe2 N1 C31 C32 170.0(2) . . . . ?
N1 C31 C32 C33 -0.2(5) . . . . ?
C31 C32 C33 C34 2.0(6) . . . . ?
C32 C33 C34 C35 -1.5(6) . . . . ?
C31 N1 C35 C34 2.5(4) . . . . ?
Fe2 N1 C35 C34 -170.0(3) . . . . ?
C31 N1 C35 C36 -176.9(3) . . . . ?
Fe2 N1 C35 C36 10.6(3) . . . . ?
C33 C34 C35 N1 -0.7(5) . . . . ?
C33 C34 C35 C36 178.6(3) . . . . ?
C40 N2 C36 C37 -0.3(4) . . . . ?
Fe2 N2 C36 C37 174.2(2) . . . . ?
C40 N2 C36 C35 179.5(3) . . . . ?
Fe2 N2 C36 C35 -6.0(3) . . . . ?
N1 C35 C36 N2 -2.9(4) . . . . ?
C34 C35 C36 N2 177.7(3) . . . . ?
N1 C35 C36 C37 176.8(3) . . . . ?
C34 C35 C36 C37 -2.6(5) . . . . ?
N2 C36 C37 C38 0.7(5) . . . . ?
C35 C36 C37 C38 -179.0(3) . . . . ?
C36 C37 C38 C39 -0.6(5) . . . . ?
C37 C38 C39 C40 0.1(5) . . . . ?
C36 N2 C40 C39 -0.3(4) . . . . ?
Fe2 N2 C40 C39 -174.3(2) . . . . ?
C38 C39 C40 N2 0.4(5) . . . . ?
C45 N3 C41 C42 -0.9(4) . . . . ?
Fe5 N3 C41 C42 174.7(2) . . . . ?
N3 C41 C42 C43 -1.1(5) . . . . ?
C41 C42 C43 C44 1.9(5) . . . . ?
C42 C43 C44 C45 -0.6(5) . . . . ?
C41 N3 C45 C44 2.2(4) . . . . ?
Fe5 N3 C45 C44 -173.7(2) . . . . ?
C41 N3 C45 C46 -174.4(3) . . . . ?
Fe5 N3 C45 C46 9.6(3) . . . . ?
C43 C44 C45 N3 -1.4(5) . . . . ?
C43 C44 C45 C46 174.9(3) . . . . ?
C50 N4 C46 C47 -3.3(5) . . . . ?
Fe5 N4 C46 C47 169.4(3) . . . . ?
C50 N4 C46 C45 175.1(3) . . . . ?
Fe5 N4 C46 C45 -12.3(3) . . . . ?
N3 C45 C46 N4 1.7(4) . . . . ?
C44 C45 C46 N4 -174.8(3) . . . . ?
N3 C45 C46 C47 -180.0(3) . . . . ?
C44 C45 C46 C47 3.5(5) . . . . ?
N4 C46 C47 C48 3.1(6) . . . . ?
C45 C46 C47 C48 -175.1(4) . . . . ?
C46 C47 C48 C49 0.3(7) . . . . ?
C47 C48 C49 C50 -3.4(8) . . . . ?
C46 N4 C50 C49 0.0(6) . . . . ?
Fe5 N4 C50 C49 -172.1(3) . . . . ?
C48 C49 C50 N4 3.3(7) . . . . ?
C56 C51 C52 C53 -2.4(13) . . . . ?
O28 C51 C52 C53 -179.2(8) . . . . ?
C51 C52 C53 C54 0.0(16) . . . . ?
C52 C53 C54 C55 -0.5(17) . . . . ?
C53 C54 C55 C56 3.0(15) . . . . ?
O28 C51 C56 C55 -178.4(6) . . . . ?
C52 C51 C56 C55 4.8(10) . . . . ?
C54 C55 C56 C51 -5.2(13) . . . . ?
